data_4023558
loop_
_publ_author_name
'Soumyadip Ghosh'
'Anxin Wu'
'James C. Fettinger'
'Peter Y. Zavalij'
'Lyle Isaacs'

_publ_section_title
;
 Self-Sorting Molecular Clips
;
_journal_name_full 'Journal of Organic Chemistry'
_journal_page_first 5915
_journal_page_last 5925
_journal_paper_doi 10.1021/jo8009424
_journal_volume 73
_journal_year 2008
_chemical_formula_sum 'C107 H105.5 Cl4 N20.5 O28'
_chemical_formula_weight 2268.42
_chemical_name_systematic
; 
 ? 
;
_space_group_IT_number 2
_symmetry_cell_setting triclinic
_symmetry_space_group_name_Hall '-P 1'
_symmetry_space_group_name_H-M 'P -1'
_atom_sites_solution_hydrogens geom
_atom_sites_solution_primary direct
_atom_sites_solution_secondary difmap
_audit_creation_method SHELXL-97
_cell_angle_alpha 87.8303(12)
_cell_angle_beta 70.8776(11)
_cell_angle_gamma 83.9976(11)
_cell_formula_units_Z 2
_cell_length_a 15.4848(5)
_cell_length_b 16.8763(5)
_cell_length_c 22.1548(7)
_cell_measurement_reflns_used 8116
_cell_measurement_temperature 203(2)
_cell_measurement_theta_max 49.944
_cell_measurement_theta_min 4.580
_cell_volume 5440.1(3)
_computing_cell_refinement 'Bruker SMART'
_computing_data_collection 'Bruker SMART'
_computing_data_reduction 'Bruker SAINT'
_computing_molecular_graphics 'Bruker SHELXTL'
_computing_publication_material 'Bruker SHELXTL'
_computing_structure_refinement 'SHELXL-97 (Sheldrick, 1997)'
_computing_structure_solution 'SHELXS-97 (Sheldrick, 1990)'
_diffrn_ambient_temperature 203(2)
_diffrn_measured_fraction_theta_full 0.899
_diffrn_measured_fraction_theta_max 0.899
_diffrn_measurement_device_type 'CCD area detector'
_diffrn_measurement_method 'phi and omega scans'
_diffrn_radiation_monochromator graphite
_diffrn_radiation_source 'fine-focus sealed tube'
_diffrn_radiation_type MoK\a
_diffrn_radiation_wavelength 0.71073
_diffrn_reflns_av_R_equivalents 0.0000
_diffrn_reflns_av_sigmaI/netI 0.0396
_diffrn_reflns_limit_h_max 18
_diffrn_reflns_limit_h_min -17
_diffrn_reflns_limit_k_max 20
_diffrn_reflns_limit_k_min -20
_diffrn_reflns_limit_l_max 26
_diffrn_reflns_limit_l_min 0
_diffrn_reflns_number 23564
_diffrn_reflns_theta_full 25.00
_diffrn_reflns_theta_max 25.00
_diffrn_reflns_theta_min 1.95
_diffrn_standards_decay_% 0
_exptl_absorpt_coefficient_mu 0.196
_exptl_absorpt_correction_T_max 0.9686
_exptl_absorpt_correction_T_min 0.9130
_exptl_absorpt_correction_type 'Twinabs, multi-scan'
_exptl_crystal_colour Colorless
_exptl_crystal_density_diffrn 1.385
_exptl_crystal_density_meas 0
_exptl_crystal_density_method 'not measured'
_exptl_crystal_description Block
_exptl_crystal_F_000 2366
_exptl_crystal_size_max 0.47
_exptl_crystal_size_mid 0.23
_exptl_crystal_size_min 0.16
_refine_diff_density_max 0.748
_refine_diff_density_min -0.593
_refine_diff_density_rms 0.070
_refine_ls_extinction_method none
_refine_ls_goodness_of_fit_ref 0.995
_refine_ls_hydrogen_treatment mixed
_refine_ls_matrix_type full
_refine_ls_number_parameters 1579
_refine_ls_number_reflns 23582
_refine_ls_number_restraints 15
_refine_ls_restrained_S_all 1.014
_refine_ls_R_factor_all 0.0936
_refine_ls_R_factor_gt 0.0679
_refine_ls_shift/su_max 0.001
_refine_ls_shift/su_mean 0.000
_refine_ls_structure_factor_coef Fsqd
_refine_ls_weighting_details 'calc w=1/[\s^2^(Fo^2^)+(0.1537P)^2^+0.0000P] where P=(Fo^2^+2Fc^2^)/3'
_refine_ls_weighting_scheme calc
_refine_ls_wR_factor_gt 0.1976
_refine_ls_wR_factor_ref 0.2131
_reflns_number_gt 16342
_reflns_number_total 23582
_reflns_threshold_expression >2sigma(I)
_cod_data_source_file jo8009424-File004.cif
_cod_data_source_block 967cf1no12
_cod_depositor_comments
;
The following automatic conversions were performed:
'_symmetry_cell_setting' value 'Triclinic' changed to 'triclinic'
according to '/home/saulius/struct/CIF-dictionaries/cif_core.dic'
dictionary named 'cif_core.dic' version 2.4.1 from 2010-06-29.

Automatic conversion script
Id: cif_fix_enum 1527 2010-12-29 10:47:43Z saulius 
;
_cod_original_formula_sum 'C107 H105.50 Cl4 N20.50 O28'
_cod_database_code 4023558

loop_
_symmetry_equiv_pos_as_xyz
'x, y, z'
'-x, -y, -z'

loop_
_atom_site_label
_atom_site_type_symbol
_atom_site_fract_x
_atom_site_fract_y
_atom_site_fract_z
_atom_site_U_iso_or_equiv
_atom_site_adp_type
_atom_site_occupancy
_atom_site_symmetry_multiplicity
_atom_site_calc_flag
_atom_site_refinement_flags
_atom_site_disorder_assembly
_atom_site_disorder_group
C1 C 0.3927(2) 0.6047(2) 0.30242(17) 0.0499(9) Uani 1 1 d . . .
H1A H 0.3775 0.5996 0.3489 0.060 Uiso 1 1 calc R . .
H1B H 0.3457 0.5805 0.2906 0.060 Uiso 1 1 calc R . .
C1A C 0.5162(2) 0.5407(2) 0.20496(16) 0.0443(8) Uani 1 1 d . . .
C1B C 0.4615(2) 0.4814(3) 0.18398(19) 0.0565(10) Uani 1 1 d . . .
C1C C 0.3498(3) 0.3901(3) 0.2136(2) 0.0690(12) Uani 1 1 d . . .
H1C1 H 0.3922 0.3502 0.1846 0.083 Uiso 1 1 calc R . .
H1C2 H 0.3088 0.4167 0.1919 0.083 Uiso 1 1 calc R . .
C1D C 0.2958(3) 0.3514(3) 0.2731(3) 0.0939(17) Uani 1 1 d . . .
H1D1 H 0.3363 0.3302 0.2964 0.141 Uiso 1 1 calc R . .
H1D2 H 0.2664 0.3084 0.2625 0.141 Uiso 1 1 calc R . .
H1D3 H 0.2494 0.3903 0.2992 0.141 Uiso 1 1 calc R . .
N1 N 0.48183(17) 0.55844(19) 0.27219(13) 0.0446(7) Uani 1 1 d . . .
O1B O 0.4758(2) 0.4704(3) 0.12834(16) 0.1080(13) Uani 1 1 d . . .
O1C O 0.40153(16) 0.44864(17) 0.23074(13) 0.0595(7) Uani 1 1 d . . .
C2 C 0.5502(2) 0.5551(2) 0.29850(16) 0.0402(8) Uani 1 1 d . . .
C2A C 0.6181(2) 0.5071(2) 0.19316(15) 0.0370(7) Uani 1 1 d . . .
C2B C 0.6366(2) 0.4163(2) 0.17986(18) 0.0490(9) Uani 1 1 d . A .
C2C C 0.6077(3) 0.2896(3) 0.2298(2) 0.0722(12) Uani 0.56 1 d P A 1
H2C1 H 0.6468 0.2723 0.1870 0.087 Uiso 0.56 1 calc PR A 1
H2C2 H 0.5486 0.2675 0.2393 0.087 Uiso 0.56 1 calc PR A 1
C2D C 0.6537(9) 0.2596(6) 0.2793(7) 0.112(4) Uani 0.56 1 d P A 1
H2D1 H 0.7110 0.2831 0.2706 0.168 Uiso 0.56 1 calc PR A 1
H2D2 H 0.6658 0.2020 0.2768 0.168 Uiso 0.56 1 calc PR A 1
H2D3 H 0.6132 0.2746 0.3218 0.168 Uiso 0.56 1 calc PR A 1
C2C1 C 0.6077(3) 0.2896(3) 0.2298(2) 0.0722(12) Uani 0.44 1 d P A 2
H2C3 H 0.5873 0.2699 0.1962 0.087 Uiso 0.44 1 calc PR A 2
H2C4 H 0.6730 0.2718 0.2205 0.087 Uiso 0.44 1 calc PR A 2
C2D1 C 0.5575(11) 0.2610(6) 0.2884(7) 0.100(4) Uani 0.44 1 d P A 2
H2D4 H 0.5654 0.2032 0.2880 0.150 Uiso 0.44 1 calc PR A 2
H2D5 H 0.4931 0.2791 0.2972 0.150 Uiso 0.44 1 calc PR A 2
H2D6 H 0.5787 0.2804 0.3212 0.150 Uiso 0.44 1 calc PR A 2
N2 N 0.63124(16) 0.52582(16) 0.25337(12) 0.0364(6) Uani 1 1 d . . .
O2 O 0.54153(14) 0.57269(14) 0.35342(10) 0.0446(6) Uani 1 1 d . . .
O2B O 0.6820(2) 0.38757(18) 0.12991(14) 0.0798(9) Uani 1 1 d . . .
O2C O 0.59339(16) 0.37740(15) 0.23222(12) 0.0550(6) Uani 1 1 d . . .
C3 C 0.7067(2) 0.4880(2) 0.27359(16) 0.0411(8) Uani 1 1 d . . .
H3A H 0.6857 0.4853 0.3204 0.049 Uiso 1 1 calc R . .
H3B H 0.7211 0.4332 0.2576 0.049 Uiso 1 1 calc R . .
C3A C 0.8532(2) 0.5293(2) 0.18813(16) 0.0403(8) Uani 1 1 d . . .
C3B C 0.8905(2) 0.4461(2) 0.16095(18) 0.0468(9) Uani 1 1 d . . .
C3C C 0.9925(3) 0.3791(3) 0.0677(2) 0.0753(13) Uani 1 1 d . . .
H3C1 H 0.9994 0.3360 0.0972 0.090 Uiso 1 1 calc R . .
H3C2 H 1.0536 0.3867 0.0376 0.090 Uiso 1 1 calc R . .
C3D C 0.9314(3) 0.3562(4) 0.0314(3) 0.0998(19) Uani 1 1 d . . .
H3D1 H 0.8740 0.3415 0.0615 0.150 Uiso 1 1 calc R . .
H3D2 H 0.9619 0.3113 0.0038 0.150 Uiso 1 1 calc R . .
H3D3 H 0.9192 0.4010 0.0057 0.150 Uiso 1 1 calc R . .
N3 N 0.79003(17) 0.52762(16) 0.25236(12) 0.0382(6) Uani 1 1 d . . .
O3B O 0.86550(18) 0.38518(16) 0.18586(14) 0.0668(7) Uani 1 1 d . . .
O3C O 0.95315(15) 0.45275(16) 0.10364(13) 0.0576(7) Uani 1 1 d . . .
C4 C 0.8077(2) 0.5799(2) 0.29239(16) 0.0380(8) Uani 1 1 d . . .
C4A C 0.9284(2) 0.5817(2) 0.19562(16) 0.0407(8) Uani 1 1 d . . .
C4B C 1.0225(2) 0.5346(3) 0.1878(2) 0.0537(10) Uani 1 1 d . . .
C4C C 1.0948(3) 0.4273(3) 0.2307(3) 0.0953(18) Uani 1 1 d . . .
H4C1 H 1.0839 0.4032 0.2732 0.114 Uiso 1 1 calc R . .
H4C2 H 1.1451 0.4611 0.2230 0.114 Uiso 1 1 calc R . .
C4D C 1.1220(4) 0.3643(4) 0.1827(4) 0.121(2) Uani 1 1 d . . .
H4D1 H 1.0734 0.3293 0.1912 0.182 Uiso 1 1 calc R . .
H4D2 H 1.1778 0.3338 0.1844 0.182 Uiso 1 1 calc R . .
H4D3 H 1.1327 0.3879 0.1405 0.182 Uiso 1 1 calc R . .
N4 N 0.88896(16) 0.60940(16) 0.26044(13) 0.0387(6) Uani 1 1 d . . .
O4 O 0.76007(14) 0.59587(14) 0.34718(11) 0.0455(6) Uani 1 1 d . . .
O4B O 1.09306(19) 0.55153(19) 0.14973(19) 0.0866(10) Uani 1 1 d . . .
O4C O 1.01237(18) 0.47647(19) 0.22975(16) 0.0728(8) Uani 1 1 d . . .
C5 C 0.9253(2) 0.6721(2) 0.28548(17) 0.0438(8) Uani 1 1 d . . .
H5A H 0.9925 0.6632 0.2709 0.053 Uiso 1 1 calc R . .
H5B H 0.9035 0.6695 0.3323 0.053 Uiso 1 1 calc R . .
C5A C 0.8966(2) 0.7542(2) 0.26427(16) 0.0386(8) Uani 1 1 d . . .
C6 C 0.84476(19) 0.8094(2) 0.30941(15) 0.0377(8) Uani 1 1 d . . .
H6 H 0.8280 0.7955 0.3529 0.045 Uiso 1 1 calc R . .
C7 C 0.81685(19) 0.8849(2) 0.29189(15) 0.0369(7) Uani 1 1 d . . .
C7A C 0.7595(3) 1.0166(2) 0.34071(19) 0.0550(9) Uani 1 1 d . . .
O7A O 0.7983(9) 1.0551(9) 0.2904(5) 0.086(3) Uani 0.53 1 d P B 1
C7B C 0.6894(5) 1.0566(3) 0.3997(3) 0.0487(12) Uani 0.53 1 d PG B 1
C7C C 0.6484(6) 1.0186(4) 0.4572(4) 0.057(3) Uani 0.53 1 d PG B 1
H7C H 0.6557 0.9627 0.4600 0.069 Uiso 0.53 1 calc PR B 1
C7D C 0.5967(5) 1.0633(5) 0.5107(3) 0.070(3) Uani 0.53 1 d PG B 1
H7D H 0.5689 1.0376 0.5496 0.084 Uiso 0.53 1 calc PR B 1
C7E C 0.5860(5) 1.1459(5) 0.5066(3) 0.0789(16) Uani 0.53 1 d PG B 1
H7E H 0.5510 1.1761 0.5428 0.095 Uiso 0.53 1 calc PR B 1
C7F C 0.6270(5) 1.1838(4) 0.4491(4) 0.080(3) Uani 0.53 1 d PG B 1
H7F H 0.6197 1.2397 0.4463 0.096 Uiso 0.53 1 calc PR B 1
C7G C 0.6787(4) 1.1392(3) 0.3956(3) 0.076(3) Uani 0.53 1 d PG B 1
H7G H 0.7064 1.1649 0.3567 0.091 Uiso 0.53 1 calc PR B 1
O7A1 O 0.8165(8) 1.0485(7) 0.3013(4) 0.108(8) Uani 0.47 1 d PR B 2
C7B1 C 0.7060(6) 1.0645(5) 0.3976(4) 0.0487(12) Uani 0.47 1 d PG B 2
C7C1 C 0.7314(6) 1.1376(5) 0.4091(4) 0.077(3) Uani 0.47 1 d PG B 2
H7C1 H 0.7848 1.1570 0.3809 0.092 Uiso 0.47 1 calc PR B 2
C7D1 C 0.6780(7) 1.1819(5) 0.4623(4) 0.092(4) Uani 0.47 1 d PG B 2
H7D1 H 0.6952 1.2313 0.4700 0.111 Uiso 0.47 1 calc PR B 2
C7E1 C 0.5991(6) 1.1532(7) 0.5040(4) 0.0789(16) Uani 0.47 1 d PG B 2
H7E1 H 0.5630 1.1832 0.5400 0.095 Uiso 0.47 1 calc PR B 2
C7F1 C 0.5736(6) 1.0801(7) 0.4925(5) 0.094(6) Uani 0.47 1 d PG B 2
H7F1 H 0.5203 1.0607 0.5207 0.112 Uiso 0.47 1 calc PR B 2
C7G1 C 0.6271(7) 1.0358(5) 0.4393(6) 0.060(3) Uani 0.47 1 d PG B 2
H7G1 H 0.6099 0.9863 0.4316 0.072 Uiso 0.47 1 calc PR B 2
N7 N 0.76095(16) 0.93722(17) 0.34072(13) 0.0398(6) Uani 1 1 d . B .
H7 H 0.7237 0.9156 0.3741 0.048 Uiso 1 1 calc R . .
C8 C 0.8419(2) 0.9059(2) 0.22724(16) 0.0391(8) Uani 1 1 d . . .
H8 H 0.8238 0.9570 0.2146 0.047 Uiso 1 1 calc R . .
C9 C 0.8942(2) 0.8497(2) 0.18167(16) 0.0404(8) Uani 1 1 d . . .
H9 H 0.9109 0.8637 0.1382 0.048 Uiso 1 1 calc R . .
C9A C 0.92205(19) 0.7745(2) 0.19866(15) 0.0373(8) Uani 1 1 d . . .
C10 C 0.9786(2) 0.7150(2) 0.14798(17) 0.0432(8) Uani 1 1 d . . .
H10A H 0.9913 0.7408 0.1060 0.052 Uiso 1 1 calc R . .
H10B H 1.0376 0.7000 0.1548 0.052 Uiso 1 1 calc R . .
N10 N 0.93411(17) 0.64221(17) 0.14751(13) 0.0417(7) Uani 1 1 d . . .
C11 C 0.8677(2) 0.6419(2) 0.11933(16) 0.0401(8) Uani 1 1 d . . .
N11 N 0.81737(16) 0.57783(17) 0.14315(13) 0.0398(6) Uani 1 1 d . . .
O11 O 0.85574(15) 0.68817(15) 0.07887(12) 0.0504(6) Uani 1 1 d . . .
C12 C 0.7648(2) 0.5460(2) 0.10713(16) 0.0414(8) Uani 1 1 d . . .
H12A H 0.7775 0.5741 0.0661 0.050 Uiso 1 1 calc R . .
H12B H 0.7866 0.4897 0.0981 0.050 Uiso 1 1 calc R . .
N12 N 0.66674(17) 0.55247(17) 0.13860(13) 0.0389(6) Uani 1 1 d . . .
C13 C 0.6115(2) 0.6161(2) 0.12499(16) 0.0443(9) Uani 1 1 d . . .
N13 N 0.52459(18) 0.61037(19) 0.16463(13) 0.0466(7) Uani 1 1 d . . .
O13 O 0.63645(16) 0.66584(16) 0.08407(12) 0.0555(6) Uani 1 1 d . . .
C14 C 0.4459(2) 0.6659(2) 0.16519(17) 0.0515(10) Uani 1 1 d . . .
H14A H 0.3958 0.6355 0.1643 0.062 Uiso 1 1 calc R . .
H14B H 0.4627 0.6983 0.1262 0.062 Uiso 1 1 calc R . .
C14A C 0.4110(2) 0.7209(2) 0.22208(16) 0.0460(9) Uani 1 1 d . . .
C15 C 0.3974(2) 0.8005(3) 0.21179(17) 0.0503(10) Uani 1 1 d . . .
H15 H 0.4160 0.8199 0.1696 0.060 Uiso 1 1 calc R . .
C16 C 0.3568(2) 0.8543(3) 0.26192(18) 0.0566(10) Uani 1 1 d . . .
H16 H 0.3468 0.9090 0.2536 0.068 Uiso 1 1 calc R . .
C17 C 0.3311(2) 0.8254(3) 0.32491(18) 0.0540(10) Uani 1 1 d . . .
C17A C 0.2173(3) 0.8686(4) 0.4285(2) 0.0673(13) Uani 1 1 d D . .
C17B C 0.1770(6) 0.9261(5) 0.4769(3) 0.045(3) Uani 0.40 1 d PGD C 1
C17C C 0.1237(7) 0.9079(4) 0.5388(3) 0.045(3) Uani 0.40 1 d PG C 1
H17C H 0.1133 0.8547 0.5505 0.053 Uiso 0.40 1 calc PR C 1
C17D C 0.0859(7) 0.9684(5) 0.5833(3) 0.054(4) Uani 0.40 1 d PG C 1
H17D H 0.0499 0.9561 0.6252 0.065 Uiso 0.40 1 calc PR C 1
C17E C 0.1012(7) 1.0470(4) 0.5660(4) 0.081(10) Uani 0.40 1 d PG C 1
H17E H 0.0756 1.0879 0.5962 0.098 Uiso 0.40 1 calc PR C 1
C17F C 0.1545(7) 1.0652(4) 0.5042(5) 0.057(5) Uani 0.40 1 d PG C 1
H17F H 0.1649 1.1183 0.4925 0.069 Uiso 0.40 1 calc PR C 1
C17G C 0.1923(6) 1.0047(6) 0.4596(3) 0.052(5) Uani 0.40 1 d PG C 1
H17G H 0.2283 1.0170 0.4178 0.062 Uiso 0.40 1 calc PR C 1
C17H C 0.1821(4) 0.9530(4) 0.4654(3) 0.042(3) Uani 0.48 1 d PGD C 2
C17I C 0.0911(3) 0.9555(4) 0.5048(3) 0.055(2) Uani 0.48 1 d PG C 2
H17I H 0.0556 0.9141 0.5035 0.066 Uiso 0.48 1 calc PR C 2
C17J C 0.0527(3) 1.0192(4) 0.5461(3) 0.072(3) Uani 0.48 1 d PG C 2
H17J H -0.0089 1.0209 0.5727 0.087 Uiso 0.48 1 calc PR C 2
C17K C 0.1052(4) 1.0804(4) 0.5480(3) 0.064(3) Uani 0.48 1 d PG C 2
H17K H 0.0792 1.1235 0.5759 0.077 Uiso 0.48 1 calc PR C 2
C17L C 0.1961(4) 1.0779(3) 0.5087(3) 0.058(3) Uani 0.48 1 d PG C 2
H17L H 0.2317 1.1193 0.5100 0.069 Uiso 0.48 1 calc PR C 2
C17M C 0.2346(3) 1.0142(4) 0.4674(3) 0.049(2) Uani 0.48 1 d PG C 2
H17M H 0.2961 1.0125 0.4408 0.059 Uiso 0.48 1 calc PR C 2
C17N C 0.1758(4) 0.9248(3) 0.4771(4) 0.045(3) Uani 0.11 1 d PGD C 3
C17O C 0.1436(5) 0.9078(3) 0.5411(4) 0.037(13) Uiso 0.11 1 d PG C 3
H17O H 0.1476 0.8548 0.5553 0.044 Uiso 0.11 1 calc PR C 3
C17P C 0.1049(5) 0.9687(5) 0.5852(2) 0.057(16) Uiso 0.11 1 d PG C 3
H17P H 0.0806 0.9566 0.6289 0.068 Uiso 0.11 1 calc PR C 3
C17Q C 0.1022(4) 1.0475(4) 0.5647(2) 0.011(12) Uiso 0.11 1 d PG C 3
H17Q H 0.0761 1.0886 0.5945 0.014 Uiso 0.11 1 calc PR C 3
C17R C 0.1382(4) 1.0652(3) 0.5001(3) 0.028(11) Uiso 0.11 1 d PG C 3
H17R H 0.1364 1.1185 0.4862 0.033 Uiso 0.11 1 calc PR C 3
C17S C 0.1769(4) 1.0043(4) 0.45600(19) 0.030(13) Uiso 0.11 1 d PG C 3
H17S H 0.2035 1.0163 0.4124 0.036 Uiso 0.11 1 calc PR C 3
N17 N 0.2890(2) 0.8818(2) 0.37428(15) 0.0614(9) Uani 1 1 d . C .
H17 H 0.3102 0.9281 0.3699 0.074 Uiso 1 1 calc R . .
O17A O 0.1856(2) 0.8047(3) 0.44098(15) 0.0802(10) Uani 1 1 d . C .
C18 C 0.3491(2) 0.7460(3) 0.33610(17) 0.0550(11) Uani 1 1 d . . .
H18 H 0.3357 0.7276 0.3785 0.066 Uiso 1 1 calc R . .
C18A C 0.3868(2) 0.6915(3) 0.28606(17) 0.0492(10) Uani 1 1 d . . .
C21 C 0.6610(2) 0.9067(2) 0.14553(15) 0.0395(8) Uani 1 1 d . . .
H21A H 0.7128 0.9374 0.1419 0.047 Uiso 1 1 calc R . .
H21B H 0.6810 0.8679 0.1107 0.047 Uiso 1 1 calc R . .
C21A C 0.5578(2) 1.0360(2) 0.16897(15) 0.0384(8) Uani 1 1 d . . .
C21B C 0.6368(2) 1.0914(2) 0.14491(16) 0.0432(8) Uani 1 1 d . . .
C21C C 0.7282(3) 1.1572(3) 0.0534(2) 0.0657(11) Uani 1 1 d . . .
H21C H 0.7167 1.1829 0.0160 0.079 Uiso 1 1 calc R . .
H21D H 0.7251 1.1990 0.0838 0.079 Uiso 1 1 calc R . .
C21D C 0.8186(3) 1.1145(4) 0.0341(3) 0.0943(16) Uani 1 1 d . . .
H21E H 0.8640 1.1511 0.0140 0.141 Uiso 1 1 calc R . .
H21F H 0.8216 1.0731 0.0041 0.141 Uiso 1 1 calc R . .
H21G H 0.8308 1.0905 0.0714 0.141 Uiso 1 1 calc R . .
N21 N 0.58601(16) 0.96063(16) 0.13735(12) 0.0364(6) Uani 1 1 d . . .
O21B O 0.67327(18) 1.11792(16) 0.17883(13) 0.0612(7) Uani 1 1 d . . .
O21C O 0.65764(16) 1.10340(18) 0.08308(12) 0.0612(7) Uani 1 1 d . . .
C22 C 0.5374(2) 0.9457(2) 0.09853(14) 0.0345(7) Uani 1 1 d . . .
C22A C 0.4682(2) 1.06563(19) 0.15190(15) 0.0362(7) Uani 1 1 d . . .
C22B C 0.4673(2) 1.1531(2) 0.13003(17) 0.0444(8) Uani 1 1 d . D .
C22C C 0.4712(7) 1.2429(3) 0.0454(3) 0.126(3) Uani 0.67 1 d P D 1
H22A H 0.5063 1.2720 0.0653 0.151 Uiso 0.67 1 calc PR D 1
H22B H 0.5056 1.2396 -0.0004 0.151 Uiso 0.67 1 calc PR D 1
C22D C 0.3981(7) 1.2818(6) 0.0522(5) 0.101(3) Uani 0.67 1 d P D 1
H22C H 0.3691 1.2615 0.0240 0.151 Uiso 0.67 1 calc PR D 1
H22D H 0.4082 1.3371 0.0418 0.151 Uiso 0.67 1 calc PR D 1
H22E H 0.3586 1.2777 0.0961 0.151 Uiso 0.67 1 calc PR D 1
C22E C 0.4712(7) 1.2429(3) 0.0454(3) 0.126(3) Uani 0.33 1 d P D 2
H22F H 0.4453 1.2392 0.0109 0.151 Uiso 0.33 1 calc PR D 2
H22G H 0.4228 1.2730 0.0791 0.151 Uiso 0.33 1 calc PR D 2
C22F C 0.5224(6) 1.2884(7) 0.0257(5) 0.040(2) Uiso 0.33 1 d P D 2
H22H H 0.4927 1.3348 0.0108 0.061 Uiso 0.33 1 calc PR D 2
H22I H 0.5735 1.2652 -0.0095 0.061 Uiso 0.33 1 calc PR D 2
H22J H 0.5450 1.3040 0.0591 0.061 Uiso 0.33 1 calc PR D 2
N22 N 0.46972(15) 1.00889(16) 0.10440(11) 0.0330(6) Uani 1 1 d . . .
O22 O 0.55181(13) 0.88870(13) 0.06336(10) 0.0406(5) Uani 1 1 d . . .
O22B O 0.46693(18) 1.20513(16) 0.16566(13) 0.0608(7) Uani 1 1 d . . .
O22C O 0.46761(19) 1.16237(15) 0.07136(12) 0.0622(7) Uani 1 1 d . . .
C23 C 0.40029(19) 1.0060(2) 0.07358(14) 0.0342(7) Uani 1 1 d . . .
H23A H 0.3887 1.0592 0.0569 0.041 Uiso 1 1 calc R . .
H23B H 0.4253 0.9699 0.0370 0.041 Uiso 1 1 calc R . .
C23A C 0.2361(2) 1.0332(2) 0.15213(15) 0.0399(8) Uani 1 1 d . . .
C23B C 0.2220(2) 1.1100(2) 0.11633(16) 0.0435(8) Uani 1 1 d . . .
C23C C 0.1848(3) 1.1604(2) 0.02448(18) 0.0561(10) Uani 1 1 d . . .
H23C H 0.2414 1.1785 -0.0055 0.067 Uiso 1 1 calc R . .
H23D H 0.1512 1.2050 0.0523 0.067 Uiso 1 1 calc R . .
C23D C 0.1272(3) 1.1320(3) -0.01124(19) 0.0632(11) Uani 1 1 d . . .
H23E H 0.1565 1.0824 -0.0327 0.095 Uiso 1 1 calc R . .
H23F H 0.1207 1.1717 -0.0427 0.095 Uiso 1 1 calc R . .
H23G H 0.0670 1.1234 0.0184 0.095 Uiso 1 1 calc R . .
N23 N 0.31367(15) 0.98042(16) 0.11372(12) 0.0357(6) Uani 1 1 d . . .
O23B O 0.22376(19) 1.17558(17) 0.13389(14) 0.0662(7) Uani 1 1 d . . .
O23C O 0.20671(15) 1.09307(14) 0.06289(11) 0.0476(6) Uani 1 1 d . . .
C24 C 0.2876(2) 0.9072(2) 0.10371(15) 0.0373(8) Uani 1 1 d . . .
C24A C 0.1542(2) 0.9785(2) 0.16753(15) 0.0434(8) Uani 1 1 d . . .
C24B C 0.0688(2) 1.0149(3) 0.14927(19) 0.0516(10) Uani 1 1 d . E .
C24C C -0.0490(3) 1.1214(3) 0.1725(3) 0.0834(16) Uani 0.63 1 d P E 1
H24A H -0.0974 1.0852 0.1819 0.100 Uiso 0.63 1 calc PR E 1
H24B H -0.0363 1.1409 0.1285 0.100 Uiso 0.63 1 calc PR E 1
C24D C -0.0781(5) 1.1948(5) 0.2230(4) 0.086(2) Uiso 0.63 1 d P E 1
H24C H -0.1070 1.1747 0.2657 0.129 Uiso 0.63 1 calc PR E 1
H24D H -0.1209 1.2338 0.2116 0.129 Uiso 0.63 1 calc PR E 1
H24E H -0.0238 1.2195 0.2217 0.129 Uiso 0.63 1 calc PR E 1
C24E C -0.0490(3) 1.1214(3) 0.1725(3) 0.0834(16) Uani 0.38 1 d P E 2
H24F H -0.0509 1.1022 0.1318 0.100 Uiso 0.38 1 calc PR E 2
H24G H -0.1016 1.1022 0.2060 0.100 Uiso 0.38 1 calc PR E 2
C24F C -0.0607(9) 1.1873(10) 0.1717(8) 0.086(2) Uiso 0.38 1 d P E 2
H24H H -0.0639 1.2082 0.2127 0.129 Uiso 0.38 1 calc PR E 2
H24I H -0.1179 1.2030 0.1636 0.129 Uiso 0.38 1 calc PR E 2
H24J H -0.0104 1.2083 0.1383 0.129 Uiso 0.38 1 calc PR E 2
N24 N 0.19511(16) 0.90715(18) 0.13189(13) 0.0423(7) Uani 1 1 d . . .
O24 O 0.33876(14) 0.85249(15) 0.07378(11) 0.0456(6) Uani 1 1 d . . .
O24B O 0.03992(17) 0.98558(19) 0.11332(14) 0.0683(8) Uani 1 1 d . . .
O24C O 0.03391(16) 1.08212(18) 0.18236(13) 0.0640(8) Uani 1 1 d . . .
C25 C 0.1495(2) 0.8342(2) 0.14268(16) 0.0460(8) Uani 1 1 d . . .
H25A H 0.1799 0.7986 0.1063 0.055 Uiso 1 1 calc R . .
H25B H 0.0859 0.8475 0.1439 0.055 Uiso 1 1 calc R . .
C25A C 0.1490(2) 0.7898(2) 0.20338(16) 0.0435(8) Uani 1 1 d . . .
C26 C 0.1852(2) 0.7100(2) 0.20089(18) 0.0470(9) Uani 1 1 d . . .
H26 H 0.2111 0.6853 0.1608 0.056 Uiso 1 1 calc R . .
C27 C 0.1844(2) 0.6657(2) 0.25500(19) 0.0507(9) Uani 1 1 d . . .
H27 H 0.2081 0.6119 0.2517 0.061 Uiso 1 1 calc R . .
C28 C 0.1479(2) 0.7026(2) 0.31413(18) 0.0492(9) Uani 1 1 d . . .
C28A C 0.1497(3) 0.5835(3) 0.3845(2) 0.0696(13) Uani 1 1 d . . .
C28B C 0.1257(3) 0.5547(3) 0.45332(18) 0.0740(19) Uani 0.73 1 d PG F 1
C28C C 0.1762(3) 0.4880(3) 0.4678(2) 0.101(2) Uani 0.73 1 d PG F 1
H28C H 0.2239 0.4609 0.4351 0.121 Uiso 0.73 1 calc PR F 1
C28D C 0.1563(4) 0.4615(3) 0.5306(3) 0.121(3) Uani 0.73 1 d PG F 1
H28D H 0.1904 0.4165 0.5404 0.145 Uiso 0.73 1 calc PR F 1
C28E C 0.0857(4) 0.5016(3) 0.5789(2) 0.101(3) Uani 0.73 1 d PG F 1
H28E H 0.0722 0.4837 0.6214 0.121 Uiso 0.73 1 calc PR F 1
C28F C 0.0352(3) 0.5682(3) 0.5645(2) 0.116(3) Uani 0.73 1 d PG F 1
H28F H -0.0125 0.5953 0.5972 0.140 Uiso 0.73 1 calc PR F 1
C28G C 0.0552(3) 0.5948(3) 0.5017(2) 0.101(3) Uani 0.73 1 d PG F 1
H28G H 0.0210 0.6398 0.4919 0.121 Uiso 0.73 1 calc PR F 1
C28H C 0.1575(8) 0.5754(9) 0.4529(5) 0.0740(19) Uani 0.27 1 d PG F 2
C28I C 0.1962(8) 0.6226(7) 0.4852(6) 0.076(4) Uiso 0.27 1 d PG F 2
H28I H 0.2261 0.6667 0.4646 0.091 Uiso 0.27 1 calc PR F 2
C28J C 0.1907(9) 0.6047(8) 0.5481(6) 0.103(6) Uiso 0.27 1 d PG F 2
H28J H 0.2168 0.6366 0.5699 0.124 Uiso 0.27 1 calc PR F 2
C28K C 0.1464(11) 0.5396(9) 0.5786(6) 0.112(7) Uiso 0.27 1 d PG F 2
H28K H 0.1427 0.5275 0.6211 0.135 Uiso 0.27 1 calc PR F 2
C28L C 0.1077(10) 0.4924(7) 0.5462(8) 0.115(11) Uiso 0.27 1 d PG F 2
H28L H 0.0778 0.4483 0.5668 0.138 Uiso 0.27 1 calc PR F 2
C28M C 0.1132(8) 0.5103(8) 0.4834(7) 0.069(5) Uiso 0.27 1 d PG F 2
H28M H 0.0870 0.4784 0.4615 0.083 Uiso 0.27 1 calc PR F 2
N28 N 0.1462(2) 0.6633(2) 0.37186(16) 0.0662(9) Uani 1 1 d . F .
H28 H 0.1423 0.6940 0.4035 0.079 Uiso 1 1 calc R . .
O28A O 0.1638(2) 0.5337(2) 0.34425(19) 0.0892(10) Uani 1 1 d . F .
C29 C 0.1115(2) 0.7824(2) 0.31750(16) 0.0457(8) Uani 1 1 d . . .
H29 H 0.0871 0.8072 0.3577 0.055 Uiso 1 1 calc R . .
C29A C 0.1104(2) 0.8259(2) 0.26375(16) 0.0432(8) Uani 1 1 d . . .
C30 C 0.0670(2) 0.9102(2) 0.27006(17) 0.0507(9) Uani 1 1 d . . .
H30A H 0.0148 0.9134 0.2539 0.061 Uiso 1 1 calc R . .
H30B H 0.0429 0.9241 0.3155 0.061 Uiso 1 1 calc R . .
C31 C 0.1799(2) 1.0079(2) 0.26293(17) 0.0482(9) Uani 1 1 d . . .
N31 N 0.12895(17) 0.96874(18) 0.23614(13) 0.0449(7) Uani 1 1 d . . .
O31 O 0.17233(15) 1.00665(18) 0.31947(11) 0.0614(7) Uani 1 1 d . . .
C32 C 0.3033(2) 1.0969(2) 0.22863(17) 0.0475(9) Uani 1 1 d . . .
H32A H 0.2801 1.1110 0.2740 0.057 Uiso 1 1 calc R . .
H32B H 0.3056 1.1466 0.2040 0.057 Uiso 1 1 calc R . .
N32 N 0.23895(17) 1.05007(18) 0.21539(13) 0.0442(7) Uani 1 1 d . . .
C33 C 0.4326(2) 1.0386(2) 0.26243(16) 0.0442(8) Uani 1 1 d . . .
N33 N 0.39689(16) 1.05805(17) 0.21391(12) 0.0415(7) Uani 1 1 d . . .
O33 O 0.38820(15) 1.02975(19) 0.31850(11) 0.0629(8) Uani 1 1 d . . .
C34 C 0.5832(2) 0.9912(2) 0.27378(16) 0.0401(8) Uani 1 1 d . . .
H34A H 0.5537 1.0046 0.3190 0.048 Uiso 1 1 calc R . .
H34B H 0.6427 1.0133 0.2595 0.048 Uiso 1 1 calc R . .
C34A C 0.60013(19) 0.90126(19) 0.26791(14) 0.0344(7) Uani 1 1 d . . .
N34 N 0.52602(17) 1.03011(17) 0.23747(12) 0.0380(6) Uani 1 1 d . . .
C35 C 0.58590(19) 0.8569(2) 0.32391(15) 0.0371(7) Uani 1 1 d . . .
H35 H 0.5592 0.8824 0.3636 0.045 Uiso 1 1 calc R . .
C36 C 0.6105(2) 0.7755(2) 0.32192(15) 0.0371(8) Uani 1 1 d . . .
C36A C 0.6238(2) 0.7539(2) 0.42912(16) 0.0460(9) Uani 1 1 d . . .
C36B C 0.6045(6) 0.7045(6) 0.4882(3) 0.047(3) Uani 0.55 1 d PG G 1
C36C C 0.5810(7) 0.6270(6) 0.4894(4) 0.063(3) Uani 0.55 1 d PG G 1
H36C H 0.5754 0.6052 0.4526 0.076 Uiso 0.55 1 calc PR G 1
C36D C 0.5656(7) 0.5819(4) 0.5451(5) 0.084(4) Uani 0.55 1 d PG G 1
H36D H 0.5497 0.5295 0.5459 0.101 Uiso 0.55 1 calc PR G 1
C36E C 0.5738(6) 0.6142(4) 0.5995(3) 0.079(3) Uani 0.55 1 d PG G 1
H36E H 0.5635 0.5837 0.6371 0.095 Uiso 0.55 1 calc PR G 1
C36F C 0.5974(6) 0.6916(5) 0.5982(3) 0.133(5) Uani 0.55 1 d PG G 1
H36F H 0.6030 0.7135 0.6350 0.160 Uiso 0.55 1 calc PR G 1
C36G C 0.6128(6) 0.7368(4) 0.5426(3) 0.104(4) Uani 0.55 1 d PG G 1
H36G H 0.6287 0.7891 0.5417 0.125 Uiso 0.55 1 calc PR G 1
C36H C 0.6201(7) 0.6843(7) 0.4781(4) 0.059(4) Uani 0.45 1 d PG G 2
C36I C 0.5484(7) 0.6359(8) 0.4965(6) 0.063(3) Uani 0.45 1 d PG G 2
H36I H 0.5050 0.6393 0.4749 0.076 Uiso 0.45 1 calc PR G 2
C36J C 0.5409(7) 0.5824(7) 0.5469(5) 0.080(5) Uani 0.45 1 d PG G 2
H36J H 0.4925 0.5497 0.5593 0.096 Uiso 0.45 1 calc PR G 2
C36K C 0.6051(8) 0.5773(5) 0.5788(4) 0.091(5) Uani 0.45 1 d PG G 2
H36K H 0.6000 0.5412 0.6128 0.109 Uiso 0.45 1 calc PR G 2
C36L C 0.6767(6) 0.6257(5) 0.5604(4) 0.089(3) Uani 0.45 1 d PG G 2
H36L H 0.7201 0.6223 0.5819 0.107 Uiso 0.45 1 calc PR G 2
C36M C 0.6842(5) 0.6792(5) 0.5100(4) 0.066(3) Uani 0.45 1 d PG G 2
H36M H 0.7327 0.7119 0.4976 0.079 Uiso 0.45 1 calc PR G 2
N36 N 0.59992(17) 0.72998(18) 0.37904(13) 0.0440(7) Uani 1 1 d . G .
H36 H 0.5770 0.6845 0.3821 0.053 Uiso 1 1 calc R . .
O36A O 0.65305(17) 0.81812(17) 0.43084(12) 0.0567(7) Uani 1 1 d . G .
C37 C 0.6455(2) 0.7369(2) 0.26386(16) 0.0410(8) Uani 1 1 d . . .
H37 H 0.6611 0.6815 0.2623 0.049 Uiso 1 1 calc R . .
C38 C 0.6575(2) 0.7802(2) 0.20818(15) 0.0399(8) Uani 1 1 d . . .
H38 H 0.6800 0.7535 0.1688 0.048 Uiso 1 1 calc R . .
C38A C 0.63729(19) 0.8617(2) 0.20878(14) 0.0351(7) Uani 1 1 d . . .
C41 C 0.2241(8) 0.6717(8) 0.5611(6) 0.108(4) Uiso 0.50 1 d P H 1
H41A H 0.1725 0.6585 0.5483 0.130 Uiso 0.50 1 calc PR H 1
H41B H 0.2324 0.7280 0.5506 0.130 Uiso 0.50 1 calc PR H 1
Cl41 Cl 0.1959(3) 0.6601(2) 0.64225(18) 0.1284(12) Uani 0.50 1 d P H 1
Cl42 Cl 0.3204(3) 0.6155(3) 0.5177(3) 0.187(2) Uani 0.50 1 d P H 1
C51 C 0.9062(7) 0.8198(5) 0.5993(5) 0.078(3) Uani 0.50 1 d P I 1
H51A H 0.9609 0.8276 0.5626 0.093 Uiso 0.50 1 calc PR I 1
H51B H 0.8671 0.8704 0.6074 0.093 Uiso 0.50 1 calc PR I 1
Cl51 Cl 0.9392(2) 0.7956(2) 0.66449(17) 0.1136(10) Uani 0.50 1 d P I 1
Cl52 Cl 0.8450(3) 0.7460(2) 0.5795(2) 0.1256(12) Uani 0.50 1 d P I 1
N53 N 0.9251(7) 0.7283(7) 0.4441(6) 0.047(3) Uiso 0.25 1 d P J 2
C53 C 0.9387(10) 0.7211(10) 0.4886(8) 0.059(4) Uiso 0.25 1 d P J 2
C54 C 0.9617(18) 0.7295(18) 0.5468(15) 0.127(9) Uiso 0.25 1 d P J 2
H54A H 1.0229 0.7467 0.5357 0.191 Uiso 0.25 1 calc PR J 2
H54B H 0.9598 0.6787 0.5689 0.191 Uiso 0.25 1 calc PR J 2
H54C H 0.9177 0.7689 0.5743 0.191 Uiso 0.25 1 calc PR J 2
N55 N 0.7287(8) 0.8036(8) 0.6273(6) 0.055(3) Uiso 0.25 1 d PD K 3
C55 C 0.6719(8) 0.8242(8) 0.6113(6) 0.041(3) Uiso 0.25 1 d PD K 3
C56 C 0.6023(11) 0.8480(11) 0.5860(9) 0.072(5) Uiso 0.25 1 d PD K 3
H56A H 0.6044 0.9039 0.5743 0.108 Uiso 0.25 1 calc PR K 3
H56B H 0.5434 0.8403 0.6177 0.108 Uiso 0.25 1 calc PR K 3
H56C H 0.6106 0.8165 0.5485 0.108 Uiso 0.25 1 calc PR K 3
C61 C 0.3691(14) 0.5336(10) 0.0074(10) 0.111(6) Uiso 0.35 1 d PD L 1
H61A H 0.3886 0.5231 -0.0386 0.133 Uiso 0.35 1 calc PR L 1
H61B H 0.4226 0.5243 0.0220 0.133 Uiso 0.35 1 calc PR L 1
Cl61 Cl 0.3076(9) 0.6483(7) 0.0275(6) 0.210(4) Uiso 0.35 1 d PD L 1
Cl62 Cl 0.2839(5) 0.4741(5) 0.0492(4) 0.163(2) Uiso 0.35 1 d PD L 1
C63 C 0.3929(13) 0.6015(12) 0.0284(10) 0.094(6) Uiso 0.30 1 d PD M 2
H63A H 0.4405 0.6028 -0.0135 0.113 Uiso 0.30 1 calc PR M 2
H63B H 0.4006 0.6387 0.0588 0.113 Uiso 0.30 1 calc PR M 2
Cl63 Cl 0.3657(7) 0.5086(6) 0.0580(6) 0.191(3) Uiso 0.30 1 d PD M 2
Cl64 Cl 0.2682(9) 0.5985(11) 0.0276(7) 0.229(5) Uiso 0.30 1 d PD M 2
C65 C 0.3519(8) 0.6311(7) 0.0358(5) 0.041(2) Uiso 0.35 1 d PD N 3
H65A H 0.3577 0.6339 0.0784 0.049 Uiso 0.35 1 calc PR N 3
H65B H 0.4031 0.6525 0.0026 0.049 Uiso 0.35 1 calc PR N 3
Cl65 Cl 0.3195(12) 0.5332(9) 0.0160(9) 0.274(7) Uiso 0.35 1 d PD N 3
Cl66 Cl 0.2352(6) 0.6653(6) 0.0312(4) 0.178(3) Uiso 0.35 1 d PD N 3

loop_
_atom_site_aniso_label
_atom_site_aniso_U_11
_atom_site_aniso_U_22
_atom_site_aniso_U_33
_atom_site_aniso_U_23
_atom_site_aniso_U_13
_atom_site_aniso_U_12
C1 0.0364(18) 0.073(3) 0.036(2) -0.0054(18) -0.0056(15) -0.0022(17)
C1A 0.0393(18) 0.060(2) 0.0328(19) -0.0064(16) -0.0076(15) -0.0128(16)
C1B 0.046(2) 0.083(3) 0.041(2) -0.014(2) -0.0104(18) -0.0206(19)
C1C 0.062(2) 0.065(3) 0.086(3) -0.014(2) -0.027(2) -0.021(2)
C1D 0.094(3) 0.097(4) 0.108(4) 0.036(3) -0.050(3) -0.048(3)
N1 0.0359(14) 0.067(2) 0.0297(15) -0.0037(13) -0.0067(12) -0.0105(13)
O1B 0.118(3) 0.162(4) 0.052(2) -0.026(2) -0.0148(18) -0.080(2)
O1C 0.0540(15) 0.0706(19) 0.0603(18) -0.0036(14) -0.0217(14) -0.0230(13)
C2 0.0399(18) 0.045(2) 0.034(2) 0.0007(15) -0.0070(15) -0.0137(15)
C2A 0.0378(17) 0.045(2) 0.0286(17) -0.0058(14) -0.0072(14) -0.0136(14)
C2B 0.050(2) 0.054(2) 0.042(2) -0.0094(18) -0.0091(17) -0.0159(17)
C2C 0.102(3) 0.050(3) 0.068(3) -0.006(2) -0.027(3) -0.022(2)
C2D 0.155(10) 0.053(6) 0.151(11) 0.000(6) -0.085(9) 0.002(6)
C2C1 0.102(3) 0.050(3) 0.068(3) -0.006(2) -0.027(3) -0.022(2)
C2D1 0.156(12) 0.043(7) 0.092(9) 0.013(6) -0.028(8) -0.016(7)
N2 0.0376(14) 0.0406(17) 0.0305(15) -0.0038(12) -0.0092(12) -0.0063(12)
O2 0.0484(13) 0.0567(16) 0.0276(13) -0.0057(10) -0.0078(10) -0.0128(11)
O2B 0.108(2) 0.062(2) 0.0492(18) -0.0211(15) 0.0078(16) -0.0187(16)
O2C 0.0685(16) 0.0444(16) 0.0496(16) -0.0058(12) -0.0114(13) -0.0176(12)
C3 0.0460(19) 0.042(2) 0.0356(18) 0.0025(15) -0.0122(15) -0.0092(15)
C3A 0.0346(17) 0.046(2) 0.0403(19) -0.0064(16) -0.0109(15) -0.0050(15)
C3B 0.043(2) 0.044(2) 0.053(2) -0.0105(18) -0.0140(18) -0.0050(17)
C3C 0.072(3) 0.069(3) 0.069(3) -0.036(2) 0.000(2) 0.004(2)
C3D 0.080(3) 0.124(5) 0.087(4) -0.068(4) -0.013(3) 0.001(3)
N3 0.0414(15) 0.0395(17) 0.0331(15) -0.0016(12) -0.0103(12) -0.0069(12)
O3B 0.0802(18) 0.0376(17) 0.0687(19) -0.0089(14) -0.0062(15) 0.0002(14)
O3C 0.0516(14) 0.0564(17) 0.0518(16) -0.0199(13) 0.0010(12) 0.0016(12)
C4 0.0413(18) 0.039(2) 0.038(2) 0.0006(15) -0.0201(16) 0.0001(15)
C4A 0.0392(18) 0.041(2) 0.042(2) -0.0063(16) -0.0116(15) -0.0045(15)
C4B 0.036(2) 0.061(3) 0.066(3) -0.022(2) -0.015(2) -0.0049(18)
C4C 0.081(3) 0.096(4) 0.115(5) -0.029(3) -0.054(3) 0.041(3)
C4D 0.113(4) 0.076(4) 0.202(8) -0.031(4) -0.092(5) 0.016(3)
N4 0.0359(14) 0.0425(17) 0.0402(16) -0.0064(12) -0.0141(12) -0.0069(12)
O4 0.0513(13) 0.0541(16) 0.0318(13) -0.0043(11) -0.0137(11) -0.0058(11)
O4B 0.0450(16) 0.068(2) 0.129(3) -0.018(2) -0.0036(18) -0.0010(14)
O4C 0.0638(17) 0.075(2) 0.078(2) 0.0019(18) -0.0302(15) 0.0214(15)
C5 0.0447(18) 0.047(2) 0.045(2) -0.0050(16) -0.0221(16) -0.0055(16)
C5A 0.0358(17) 0.042(2) 0.040(2) -0.0039(15) -0.0139(15) -0.0086(14)
C6 0.0357(17) 0.048(2) 0.0298(17) 0.0006(15) -0.0087(14) -0.0109(15)
C7 0.0346(16) 0.042(2) 0.0339(18) -0.0043(15) -0.0089(14) -0.0090(14)
C7A 0.078(3) 0.043(2) 0.040(2) -0.0032(18) -0.013(2) -0.008(2)
O7A 0.134(7) 0.068(6) 0.037(4) 0.013(4) -0.002(5) -0.015(5)
C7B 0.064(3) 0.040(3) 0.046(2) -0.0014(19) -0.024(3) -0.005(2)
C7C 0.060(6) 0.047(5) 0.057(6) -0.001(4) -0.009(5) -0.001(4)
C7D 0.068(6) 0.057(6) 0.059(6) -0.003(5) 0.015(5) -0.005(5)
C7E 0.067(3) 0.074(4) 0.087(4) -0.032(3) -0.018(3) 0.021(3)
C7F 0.083(7) 0.039(5) 0.095(9) -0.006(5) 0.001(6) 0.000(5)
C7G 0.088(7) 0.038(5) 0.076(7) -0.004(5) 0.008(5) -0.006(5)
O7A1 0.224(17) 0.040(7) 0.037(6) -0.005(5) 0.003(7) -0.064(9)
C7B1 0.064(3) 0.040(3) 0.046(2) -0.0014(19) -0.024(3) -0.005(2)
C7C1 0.118(10) 0.055(6) 0.052(6) -0.007(5) -0.016(6) -0.022(7)
C7D1 0.153(13) 0.051(7) 0.084(8) -0.030(6) -0.056(9) 0.008(8)
C7E1 0.067(3) 0.074(4) 0.087(4) -0.032(3) -0.018(3) 0.021(3)
C7F1 0.064(7) 0.118(14) 0.093(11) -0.054(9) -0.019(7) 0.015(8)
C7G1 0.056(6) 0.053(7) 0.072(9) -0.019(6) -0.021(6) 0.001(5)
N7 0.0433(15) 0.0409(18) 0.0326(15) -0.0036(12) -0.0083(12) -0.0044(12)
C8 0.0389(17) 0.043(2) 0.0389(19) 0.0048(15) -0.0154(15) -0.0108(15)
C9 0.0370(17) 0.051(2) 0.0339(18) -0.0002(16) -0.0102(14) -0.0116(15)
C9A 0.0301(16) 0.044(2) 0.0380(19) -0.0036(15) -0.0087(14) -0.0136(14)
C10 0.0409(18) 0.048(2) 0.0393(19) -0.0064(16) -0.0081(15) -0.0148(15)
N10 0.0404(15) 0.0490(18) 0.0348(15) -0.0060(13) -0.0079(12) -0.0127(13)
C11 0.0364(17) 0.042(2) 0.038(2) -0.0079(16) -0.0060(15) -0.0049(15)
N11 0.0396(14) 0.0451(18) 0.0356(15) -0.0034(13) -0.0114(12) -0.0092(12)
O11 0.0534(14) 0.0550(17) 0.0412(14) 0.0080(12) -0.0113(11) -0.0152(11)
C12 0.0400(18) 0.051(2) 0.0322(18) -0.0080(15) -0.0076(15) -0.0104(15)
N12 0.0373(14) 0.0455(18) 0.0339(15) -0.0052(12) -0.0095(12) -0.0084(12)
C13 0.043(2) 0.063(3) 0.0293(19) -0.0094(17) -0.0125(16) -0.0085(18)
N13 0.0401(16) 0.064(2) 0.0327(16) -0.0074(14) -0.0084(13) -0.0017(14)
O13 0.0611(15) 0.0651(18) 0.0382(15) 0.0042(13) -0.0142(12) -0.0048(13)
C14 0.0421(19) 0.076(3) 0.0353(19) -0.0126(18) -0.0130(15) 0.0036(18)
C14A 0.0301(17) 0.070(3) 0.038(2) -0.0086(17) -0.0130(15) 0.0027(16)
C15 0.0392(18) 0.075(3) 0.0336(19) -0.0103(18) -0.0108(15) 0.0070(18)
C16 0.051(2) 0.077(3) 0.044(2) -0.012(2) -0.0207(17) 0.0054(19)
C17 0.0382(19) 0.080(3) 0.043(2) -0.020(2) -0.0149(16) 0.0111(19)
C17A 0.041(2) 0.116(4) 0.046(3) -0.032(3) -0.018(2) 0.012(2)
C17B 0.043(5) 0.048(6) 0.042(5) -0.007(4) -0.014(4) 0.000(4)
C17C 0.039(5) 0.051(7) 0.037(6) -0.001(4) -0.005(4) 0.001(4)
C17D 0.047(5) 0.075(10) 0.029(6) -0.009(5) 0.002(4) 0.008(5)
C17E 0.066(11) 0.111(17) 0.051(11) -0.029(10) 0.000(6) 0.011(9)
C17F 0.057(8) 0.054(9) 0.063(10) 0.002(6) -0.024(8) 0.003(6)
C17G 0.030(6) 0.080(13) 0.035(7) -0.014(6) -0.003(5) 0.022(7)
C17H 0.049(6) 0.050(8) 0.028(5) -0.005(5) -0.015(4) 0.001(5)
C17I 0.050(5) 0.067(6) 0.048(5) -0.012(4) -0.013(4) -0.008(4)
C17J 0.036(4) 0.125(9) 0.052(6) -0.024(6) -0.005(4) -0.009(5)
C17K 0.077(7) 0.076(8) 0.029(5) -0.016(6) -0.007(5) 0.007(6)
C17L 0.056(6) 0.064(7) 0.044(5) -0.003(4) -0.006(5) -0.002(5)
C17M 0.040(5) 0.062(6) 0.041(5) 0.001(4) -0.012(4) 0.011(5)
C17N 0.043(5) 0.048(6) 0.042(5) -0.007(4) -0.014(4) 0.000(4)
N17 0.0528(18) 0.086(3) 0.0417(19) -0.0238(17) -0.0117(16) 0.0065(16)
O17A 0.0603(18) 0.125(3) 0.0507(18) -0.0292(19) -0.0095(14) -0.0077(19)
C18 0.0349(18) 0.093(4) 0.035(2) -0.012(2) -0.0137(15) 0.0117(19)
C18A 0.0270(16) 0.082(3) 0.037(2) -0.0106(19) -0.0085(14) -0.0006(16)
C21 0.0358(16) 0.051(2) 0.0285(17) -0.0063(15) -0.0068(13) 0.0022(15)
C21A 0.0391(17) 0.046(2) 0.0290(17) -0.0002(14) -0.0117(14) 0.0010(15)
C21B 0.0448(19) 0.048(2) 0.036(2) 0.0019(16) -0.0136(16) -0.0012(16)
C21C 0.070(3) 0.085(3) 0.046(2) 0.004(2) -0.018(2) -0.029(2)
C21D 0.078(3) 0.122(5) 0.075(4) 0.016(3) -0.013(3) -0.020(3)
N21 0.0364(13) 0.0446(17) 0.0268(14) -0.0053(12) -0.0112(11) 0.0067(12)
O21B 0.0851(18) 0.0630(18) 0.0499(16) 0.0041(13) -0.0354(14) -0.0294(14)
O21C 0.0592(15) 0.094(2) 0.0360(15) 0.0038(13) -0.0153(12) -0.0340(14)
C22 0.0370(17) 0.038(2) 0.0241(16) 0.0005(14) -0.0045(13) -0.0031(15)
C22A 0.0396(17) 0.039(2) 0.0310(17) -0.0075(14) -0.0129(14) 0.0013(14)
C22B 0.0486(19) 0.041(2) 0.045(2) -0.0083(17) -0.0194(16) 0.0050(16)
C22C 0.273(10) 0.045(3) 0.063(4) 0.001(3) -0.056(5) -0.022(5)
C22D 0.146(8) 0.082(7) 0.099(7) 0.013(5) -0.068(6) -0.030(6)
C22E 0.273(10) 0.045(3) 0.063(4) 0.001(3) -0.056(5) -0.022(5)
N22 0.0315(13) 0.0420(17) 0.0250(13) -0.0038(11) -0.0094(11) -0.0001(12)
O22 0.0449(12) 0.0396(14) 0.0357(12) -0.0081(11) -0.0119(10) 0.0017(10)
O22B 0.0904(18) 0.0441(16) 0.0540(16) -0.0155(13) -0.0324(14) 0.0019(13)
O22C 0.109(2) 0.0395(16) 0.0410(15) 0.0016(11) -0.0282(14) -0.0092(14)
C23 0.0371(17) 0.0394(19) 0.0257(16) -0.0030(13) -0.0096(13) -0.0030(14)
C23A 0.0357(17) 0.049(2) 0.0334(18) -0.0036(15) -0.0114(14) 0.0042(15)
C23B 0.0393(18) 0.052(2) 0.0357(19) -0.0069(16) -0.0087(15) 0.0014(16)
C23C 0.078(2) 0.051(2) 0.038(2) 0.0072(17) -0.0194(18) 0.0002(19)
C23D 0.077(3) 0.071(3) 0.045(2) 0.012(2) -0.025(2) -0.008(2)
N23 0.0295(13) 0.0429(17) 0.0317(15) -0.0032(12) -0.0062(11) -0.0018(12)
O23B 0.0904(19) 0.0501(19) 0.0686(19) -0.0127(14) -0.0431(16) 0.0068(14)
O23C 0.0603(14) 0.0489(15) 0.0342(13) 0.0026(11) -0.0178(11) -0.0020(11)
C24 0.0351(18) 0.050(2) 0.0259(17) -0.0033(15) -0.0080(14) -0.0038(16)
C24A 0.0352(17) 0.063(2) 0.0304(18) 0.0029(16) -0.0089(14) -0.0031(16)
C24B 0.0321(18) 0.075(3) 0.045(2) 0.022(2) -0.0099(17) -0.0105(19)
C24C 0.052(2) 0.090(4) 0.092(4) 0.033(3) -0.014(2) 0.018(2)
C24E 0.052(2) 0.090(4) 0.092(4) 0.033(3) -0.014(2) 0.018(2)
N24 0.0340(15) 0.059(2) 0.0323(15) -0.0074(13) -0.0072(12) -0.0062(13)
O24 0.0437(13) 0.0510(16) 0.0402(14) -0.0059(12) -0.0097(11) -0.0074(11)
O24B 0.0580(16) 0.099(2) 0.0606(19) 0.0249(16) -0.0347(14) -0.0232(15)
O24C 0.0437(14) 0.078(2) 0.0587(17) 0.0115(16) -0.0079(12) 0.0148(13)
C25 0.0381(17) 0.061(2) 0.038(2) -0.0044(17) -0.0090(15) -0.0114(16)
C25A 0.0320(16) 0.060(3) 0.039(2) -0.0014(16) -0.0111(15) -0.0081(16)
C26 0.0322(17) 0.061(3) 0.048(2) -0.0091(18) -0.0119(15) -0.0067(16)
C27 0.0394(19) 0.060(3) 0.055(2) -0.0018(19) -0.0190(17) -0.0032(16)
C28 0.0413(19) 0.061(3) 0.046(2) 0.0075(18) -0.0163(16) -0.0044(17)
C28A 0.054(2) 0.082(4) 0.063(3) 0.020(3) -0.011(2) 0.006(2)
C28B 0.067(4) 0.093(5) 0.068(3) 0.024(4) -0.034(3) -0.005(4)
C28C 0.124(7) 0.095(6) 0.078(5) 0.024(4) -0.024(5) -0.023(5)
C28D 0.137(8) 0.124(8) 0.104(7) 0.069(6) -0.045(6) -0.027(7)
C28E 0.134(7) 0.088(6) 0.093(7) 0.025(5) -0.059(6) -0.002(5)
C28F 0.125(6) 0.149(9) 0.072(5) 0.016(5) -0.031(5) -0.002(6)
C28G 0.106(5) 0.131(7) 0.062(5) 0.031(5) -0.028(4) -0.002(5)
C28H 0.067(4) 0.093(5) 0.068(3) 0.024(4) -0.034(3) -0.005(4)
N28 0.071(2) 0.079(3) 0.049(2) 0.0027(18) -0.0267(17) 0.0118(18)
O28A 0.116(3) 0.073(2) 0.079(3) 0.015(2) -0.028(2) -0.0274(19)
C29 0.0465(19) 0.055(3) 0.0331(19) -0.0011(16) -0.0113(15) 0.0006(17)
C29A 0.0293(16) 0.058(2) 0.040(2) 0.0024(17) -0.0090(14) -0.0016(15)
C30 0.0371(18) 0.075(3) 0.0332(19) 0.0077(18) -0.0047(15) 0.0011(18)
C31 0.0339(18) 0.072(3) 0.031(2) -0.0081(17) -0.0053(16) 0.0131(17)
N31 0.0382(15) 0.058(2) 0.0344(16) 0.0021(14) -0.0090(13) 0.0037(13)
O31 0.0493(14) 0.100(2) 0.0273(14) -0.0079(13) -0.0080(11) 0.0136(13)
C32 0.0414(19) 0.059(2) 0.0390(19) -0.0211(17) -0.0128(15) 0.0150(17)
N32 0.0350(14) 0.066(2) 0.0315(15) -0.0081(14) -0.0115(13) 0.0021(13)
C33 0.045(2) 0.056(2) 0.031(2) -0.0141(16) -0.0118(16) 0.0016(16)
N33 0.0370(14) 0.0561(19) 0.0286(15) -0.0108(13) -0.0089(12) 0.0052(13)
O33 0.0437(13) 0.113(2) 0.0270(14) -0.0113(13) -0.0065(11) 0.0000(13)
C34 0.0455(18) 0.047(2) 0.0304(17) -0.0027(14) -0.0163(14) -0.0011(15)
C34A 0.0305(15) 0.043(2) 0.0316(17) 0.0006(14) -0.0129(13) -0.0055(13)
N34 0.0397(15) 0.0472(18) 0.0267(14) -0.0046(12) -0.0120(11) 0.0023(12)
C35 0.0353(17) 0.047(2) 0.0267(16) -0.0027(14) -0.0059(13) -0.0050(14)
C36 0.0349(16) 0.047(2) 0.0316(18) 0.0054(14) -0.0123(14) -0.0083(14)
C36A 0.0426(19) 0.063(3) 0.0337(19) 0.0090(17) -0.0141(15) -0.0106(18)
C36B 0.044(5) 0.057(6) 0.038(5) 0.022(5) -0.011(4) -0.017(4)
C36C 0.085(7) 0.054(4) 0.043(3) 0.005(3) -0.008(4) -0.015(5)
C36D 0.124(8) 0.056(9) 0.073(11) 0.031(8) -0.026(8) -0.042(7)
C36E 0.105(7) 0.088(9) 0.049(6) 0.032(6) -0.027(5) -0.029(6)
C36F 0.229(14) 0.153(12) 0.064(7) 0.052(7) -0.089(8) -0.112(11)
C36G 0.178(10) 0.094(8) 0.068(6) 0.037(6) -0.065(7) -0.072(7)
C36H 0.072(9) 0.069(9) 0.042(7) -0.002(6) -0.021(6) -0.017(7)
C36I 0.085(7) 0.054(4) 0.043(3) 0.005(3) -0.008(4) -0.015(5)
C36J 0.135(11) 0.061(12) 0.031(8) 0.001(7) -0.006(7) -0.025(8)
C36K 0.180(16) 0.059(8) 0.044(7) 0.012(6) -0.045(9) -0.034(9)
C36L 0.139(10) 0.095(9) 0.053(7) 0.012(6) -0.053(7) -0.032(8)
C36M 0.080(6) 0.072(7) 0.053(6) 0.018(5) -0.031(5) -0.017(5)
N36 0.0497(16) 0.0493(19) 0.0319(15) 0.0039(13) -0.0099(12) -0.0123(13)
O36A 0.0712(16) 0.0662(19) 0.0394(15) 0.0074(12) -0.0207(12) -0.0307(14)
C37 0.0408(18) 0.042(2) 0.041(2) -0.0054(15) -0.0140(15) -0.0008(15)
C38 0.0399(17) 0.049(2) 0.0316(18) -0.0088(15) -0.0136(14) 0.0023(15)
C38A 0.0320(16) 0.047(2) 0.0287(17) -0.0019(14) -0.0133(13) -0.0011(14)
Cl41 0.189(3) 0.111(3) 0.111(3) 0.004(2) -0.087(2) -0.006(2)
Cl42 0.133(3) 0.120(3) 0.278(7) -0.075(4) -0.019(3) -0.017(2)
C51 0.107(7) 0.052(6) 0.071(6) 0.005(5) -0.024(5) -0.016(5)
Cl51 0.133(2) 0.105(2) 0.118(2) 0.0275(19) -0.070(2) 0.0033(18)
Cl52 0.148(3) 0.096(2) 0.162(3) 0.028(2) -0.083(3) -0.045(2)

loop_
_atom_type_symbol
_atom_type_description
_atom_type_scat_dispersion_real
_atom_type_scat_dispersion_imag
_atom_type_scat_source
C C 0.0033 0.0016 'International Tables Vol C Tables 4.2.6.8 and 6.1.1.4'
H H 0.0000 0.0000 'International Tables Vol C Tables 4.2.6.8 and 6.1.1.4'
N N 0.0061 0.0033 'International Tables Vol C Tables 4.2.6.8 and 6.1.1.4'
O O 0.0106 0.0060 'International Tables Vol C Tables 4.2.6.8 and 6.1.1.4'
Cl Cl 0.1484 0.1585 'International Tables Vol C Tables 4.2.6.8 and 6.1.1.4'

loop_
_geom_angle_atom_site_label_1
_geom_angle_atom_site_label_2
_geom_angle_atom_site_label_3
_geom_angle
_geom_angle_site_symmetry_1
_geom_angle_site_symmetry_3
_geom_angle_publ_flag
N1 C1 C18A 116.3(3) . . ?
N1 C1 H1A 108.2 . . ?
C18A C1 H1A 108.2 . . ?
N1 C1 H1B 108.2 . . ?
C18A C1 H1B 108.2 . . ?
H1A C1 H1B 107.4 . . ?
N1 C1A N13 113.7(3) . . ?
N1 C1A C1B 113.9(3) . . ?
N13 C1A C1B 109.5(3) . . ?
N1 C1A C2A 103.9(2) . . ?
N13 C1A C2A 103.1(2) . . ?
C1B C1A C2A 112.2(3) . . ?
O1B C1B O1C 125.8(4) . . ?
O1B C1B C1A 119.8(4) . . ?
O1C C1B C1A 114.4(3) . . ?
O1C C1C C1D 108.1(4) . . ?
O1C C1C H1C1 110.1 . . ?
C1D C1C H1C1 110.1 . . ?
O1C C1C H1C2 110.1 . . ?
C1D C1C H1C2 110.1 . . ?
H1C1 C1C H1C2 108.4 . . ?
C1C C1D H1D1 109.5 . . ?
C1C C1D H1D2 109.5 . . ?
H1D1 C1D H1D2 109.5 . . ?
C1C C1D H1D3 109.5 . . ?
H1D1 C1D H1D3 109.5 . . ?
H1D2 C1D H1D3 109.5 . . ?
C2 N1 C1A 112.3(2) . . ?
C2 N1 C1 121.1(3) . . ?
C1A N1 C1 122.5(3) . . ?
C1B O1C C1C 116.6(3) . . ?
O2 C2 N1 126.2(3) . . ?
O2 C2 N2 125.3(3) . . ?
N1 C2 N2 108.5(3) . . ?
N12 C2A N2 115.4(2) . . ?
N12 C2A C2B 111.7(3) . . ?
N2 C2A C2B 111.2(3) . . ?
N12 C2A C1A 102.4(3) . . ?
N2 C2A C1A 101.9(2) . . ?
C2B C2A C1A 113.7(2) . . ?
O2B C2B O2C 126.4(4) . . ?
O2B C2B C2A 124.4(3) . . ?
O2C C2B C2A 109.2(3) . . ?
O2C C2C C2D 109.0(5) . . ?
O2C C2C H2C1 109.9 . . ?
C2D C2C H2C1 109.9 . . ?
O2C C2C H2C2 109.9 . . ?
C2D C2C H2C2 109.9 . . ?
H2C1 C2C H2C2 108.3 . . ?
H2D4 C2D1 H2D5 109.5 . . ?
H2D4 C2D1 H2D6 109.5 . . ?
H2D5 C2D1 H2D6 109.5 . . ?
C2 N2 C3 119.9(3) . . ?
C2 N2 C2A 112.1(2) . . ?
C3 N2 C2A 123.2(2) . . ?
C2B O2C C2C 116.9(3) . . ?
N3 C3 N2 115.2(3) . . ?
N3 C3 H3A 108.5 . . ?
N2 C3 H3A 108.5 . . ?
N3 C3 H3B 108.5 . . ?
N2 C3 H3B 108.5 . . ?
H3A C3 H3B 107.5 . . ?
N3 C3A N11 114.3(2) . . ?
N3 C3A C3B 112.9(3) . . ?
N11 C3A C3B 110.4(3) . . ?
N3 C3A C4A 102.2(3) . . ?
N11 C3A C4A 101.7(3) . . ?
C3B C3A C4A 114.7(2) . . ?
O3B C3B O3C 125.2(3) . . ?
O3B C3B C3A 125.6(3) . . ?
O3C C3B C3A 109.1(3) . . ?
O3C C3C C3D 110.5(3) . . ?
O3C C3C H3C1 109.5 . . ?
C3D C3C H3C1 109.5 . . ?
O3C C3C H3C2 109.5 . . ?
C3D C3C H3C2 109.5 . . ?
H3C1 C3C H3C2 108.1 . . ?
C3C C3D H3D1 109.5 . . ?
C3C C3D H3D2 109.5 . . ?
H3D1 C3D H3D2 109.5 . . ?
C3C C3D H3D3 109.5 . . ?
H3D1 C3D H3D3 109.5 . . ?
H3D2 C3D H3D3 109.5 . . ?
C4 N3 C3A 112.7(3) . . ?
C4 N3 C3 120.1(3) . . ?
C3A N3 C3 126.3(3) . . ?
C3B O3C C3C 117.3(3) . . ?
O4 C4 N4 125.7(3) . . ?
O4 C4 N3 126.3(3) . . ?
N4 C4 N3 108.0(3) . . ?
N10 C4A N4 115.1(3) . . ?
N10 C4A C4B 112.2(3) . . ?
N4 C4A C4B 108.8(3) . . ?
N10 C4A C3A 103.5(2) . . ?
N4 C4A C3A 102.8(2) . . ?
C4B C4A C3A 114.2(3) . . ?
O4B C4B O4C 126.6(4) . . ?
O4B C4B C4A 123.6(4) . . ?
O4C C4B C4A 109.8(3) . . ?
O4C C4C C4D 112.3(4) . . ?
O4C C4C H4C1 109.1 . . ?
C4D C4C H4C1 109.1 . . ?
O4C C4C H4C2 109.1 . . ?
C4D C4C H4C2 109.1 . . ?
H4C1 C4C H4C2 107.9 . . ?
C4C C4D H4D1 109.5 . . ?
C4C C4D H4D2 109.5 . . ?
H4D1 C4D H4D2 109.5 . . ?
C4C C4D H4D3 109.5 . . ?
H4D1 C4D H4D3 109.5 . . ?
H4D2 C4D H4D3 109.5 . . ?
C4 N4 C4A 113.3(3) . . ?
C4 N4 C5 123.4(3) . . ?
C4A N4 C5 122.6(3) . . ?
C4B O4C C4C 117.3(4) . . ?
N4 C5 C5A 112.1(3) . . ?
N4 C5 H5A 109.2 . . ?
C5A C5 H5A 109.2 . . ?
N4 C5 H5B 109.2 . . ?
C5A C5 H5B 109.2 . . ?
H5A C5 H5B 107.9 . . ?
C6 C5A C9A 119.8(3) . . ?
C6 C5A C5 119.6(3) . . ?
C9A C5A C5 120.6(3) . . ?
C5A C6 C7 121.3(3) . . ?
C5A C6 H6 119.4 . . ?
C7 C6 H6 119.4 . . ?
C6 C7 C8 119.5(3) . . ?
C6 C7 N7 118.0(3) . . ?
C8 C7 N7 122.4(3) . . ?
O7A1 C7A O7A 19.8(13) . . ?
O7A1 C7A N7 119.9(6) . . ?
O7A C7A N7 121.6(7) . . ?
O7A1 C7A C7B1 116.2(6) . . ?
O7A C7A C7B1 116.5(8) . . ?
N7 C7A C7B1 121.7(5) . . ?
O7A1 C7A C7B 125.4(7) . . ?
O7A C7A C7B 122.7(6) . . ?
N7 C7A C7B 114.0(4) . . ?
C7B1 C7A C7B 11.0(5) . . ?
C7C C7B C7G 120.0 . . ?
C7C C7B C7A 125.4(4) . . ?
C7G C7B C7A 113.9(4) . . ?
C7D C7C C7B 120.0 . . ?
C7D C7C H7C 120.0 . . ?
C7B C7C H7C 120.0 . . ?
C7E C7D C7C 120.0 . . ?
C7E C7D H7D 120.0 . . ?
C7C C7D H7D 120.0 . . ?
C7D C7E C7F 120.0 . . ?
C7D C7E H7E 120.0 . . ?
C7F C7E H7E 120.0 . . ?
C7E C7F C7G 120.0 . . ?
C7E C7F H7F 120.0 . . ?
C7G C7F H7F 120.0 . . ?
C7F C7G C7B 120.0 . . ?
C7F C7G H7G 120.0 . . ?
C7B C7G H7G 120.0 . . ?
C7C1 C7B1 C7G1 120.0 . . ?
C7C1 C7B1 C7A 121.6(6) . . ?
C7G1 C7B1 C7A 118.4(6) . . ?
C7D1 C7C1 C7B1 120.0 . . ?
C7D1 C7C1 H7C1 120.0 . . ?
C7B1 C7C1 H7C1 120.0 . . ?
C7E1 C7D1 C7C1 120.0 . . ?
C7E1 C7D1 H7D1 120.0 . . ?
C7C1 C7D1 H7D1 120.0 . . ?
C7D1 C7E1 C7F1 120.0 . . ?
C7D1 C7E1 H7E1 120.0 . . ?
C7F1 C7E1 H7E1 120.0 . . ?
C7G1 C7F1 C7E1 120.0 . . ?
C7G1 C7F1 H7F1 120.0 . . ?
C7E1 C7F1 H7F1 120.0 . . ?
C7F1 C7G1 C7B1 120.0 . . ?
C7F1 C7G1 H7G1 120.0 . . ?
C7B1 C7G1 H7G1 120.0 . . ?
C7A N7 C7 126.5(3) . . ?
C7A N7 H7 116.7 . . ?
C7 N7 H7 116.7 . . ?
C9 C8 C7 119.0(3) . . ?
C9 C8 H8 120.5 . . ?
C7 C8 H8 120.5 . . ?
C9A C9 C8 121.8(3) . . ?
C9A C9 H9 119.1 . . ?
C8 C9 H9 119.1 . . ?
C9 C9A C5A 118.6(3) . . ?
C9 C9A C10 120.5(3) . . ?
C5A C9A C10 121.0(3) . . ?
N10 C10 C9A 114.0(3) . . ?
N10 C10 H10A 108.8 . . ?
C9A C10 H10A 108.8 . . ?
N10 C10 H10B 108.8 . . ?
C9A C10 H10B 108.8 . . ?
H10A C10 H10B 107.7 . . ?
C11 N10 C4A 113.3(3) . . ?
C11 N10 C10 120.7(3) . . ?
C4A N10 C10 121.4(3) . . ?
O11 C11 N10 126.3(3) . . ?
O11 C11 N11 125.1(3) . . ?
N10 C11 N11 108.5(3) . . ?
C11 N11 C12 120.1(3) . . ?
C11 N11 C3A 112.0(2) . . ?
C12 N11 C3A 123.0(3) . . ?
N12 C12 N11 115.0(3) . . ?
N12 C12 H12A 108.5 . . ?
N11 C12 H12A 108.5 . . ?
N12 C12 H12B 108.5 . . ?
N11 C12 H12B 108.5 . . ?
H12A C12 H12B 107.5 . . ?
C13 N12 C2A 112.5(3) . . ?
C13 N12 C12 120.2(3) . . ?
C2A N12 C12 126.2(3) . . ?
O13 C13 N13 126.7(3) . . ?
O13 C13 N12 125.8(3) . . ?
N13 C13 N12 107.4(3) . . ?
C13 N13 C1A 113.1(3) . . ?
C13 N13 C14 124.4(3) . . ?
C1A N13 C14 122.4(3) . . ?
N13 C14 C14A 114.5(3) . . ?
N13 C14 H14A 108.6 . . ?
C14A C14 H14A 108.6 . . ?
N13 C14 H14B 108.6 . . ?
C14A C14 H14B 108.6 . . ?
H14A C14 H14B 107.6 . . ?
C15 C14A C18A 119.2(3) . . ?
C15 C14A C14 118.7(3) . . ?
C18A C14A C14 122.0(4) . . ?
C14A C15 C16 122.1(4) . . ?
C14A C15 H15 118.9 . . ?
C16 C15 H15 118.9 . . ?
C15 C16 C17 118.8(4) . . ?
C15 C16 H16 120.6 . . ?
C17 C16 H16 120.6 . . ?
C18 C17 C16 119.6(3) . . ?
C18 C17 N17 123.3(4) . . ?
C16 C17 N17 117.1(4) . . ?
O17A C17A N17 123.0(4) . . ?
O17A C17A C17N 112.4(5) . . ?
N17 C17A C17N 124.5(6) . . ?
O17A C17A C17B 113.5(5) . . ?
N17 C17A C17B 123.4(6) . . ?
C17N C17A C17B 1.1(6) . . ?
O17A C17A C17H 129.4(4) . . ?
N17 C17A C17H 107.4(5) . . ?
C17N C17A C17H 18.62(11) . . ?
C17B C17A C17H 17.8(5) . . ?
C17C C17B C17G 120.0 . . ?
C17C C17B C17A 123.8(6) . . ?
C17G C17B C17A 116.2(6) . . ?
C17D C17C C17B 120.0 . . ?
C17D C17C H17C 120.0 . . ?
C17B C17C H17C 120.0 . . ?
C17C C17D C17E 120.0 . . ?
C17C C17D H17D 120.0 . . ?
C17E C17D H17D 120.0 . . ?
C17F C17E C17D 120.0 . . ?
C17F C17E H17E 120.0 . . ?
C17D C17E H17E 120.0 . . ?
C17E C17F C17G 120.0 . . ?
C17E C17F H17F 120.0 . . ?
C17G C17F H17F 120.0 . . ?
C17F C17G C17B 120.0 . . ?
C17F C17G H17G 120.0 . . ?
C17B C17G H17G 120.0 . . ?
C17I C17H C17M 120.0 . . ?
C17I C17H C17A 112.0(4) . . ?
C17M C17H C17A 127.4(4) . . ?
C17J C17I C17H 120.0 . . ?
C17J C17I H17I 120.0 . . ?
C17H C17I H17I 120.0 . . ?
C17I C17J C17K 120.0 . . ?
C17I C17J H17J 120.0 . . ?
C17K C17J H17J 120.0 . . ?
C17L C17K C17J 120.0 . . ?
C17L C17K H17K 120.0 . . ?
C17J C17K H17K 120.0 . . ?
C17K C17L C17M 120.0 . . ?
C17K C17L H17L 120.0 . . ?
C17M C17L H17L 120.0 . . ?
C17L C17M C17H 120.0 . . ?
C17L C17M H17M 120.0 . . ?
C17H C17M H17M 120.0 . . ?
C17O C17N C17S 120.2 . . ?
C17O C17N C17A 125.3(6) . . ?
C17S C17N C17A 114.3(6) . . ?
C17N C17O C17P 120.3 . . ?
C17N C17O H17O 119.9 . . ?
C17P C17O H17O 119.9 . . ?
C17Q C17P C17O 120.0 . . ?
C17Q C17P H17P 120.0 . . ?
C17O C17P H17P 120.0 . . ?
C17P C17Q C17R 119.9 . . ?
C17P C17Q H17Q 120.0 . . ?
C17R C17Q H17Q 120.0 . . ?
C17Q C17R C17S 120.1 . . ?
C17Q C17R H17R 120.0 . . ?
C17S C17R H17R 120.0 . . ?
C17R C17S C17N 119.4 . . ?
C17R C17S H17S 120.3 . . ?
C17N C17S H17S 120.3 . . ?
C17A N17 C17 124.8(4) . . ?
C17A N17 H17 117.6 . . ?
C17 N17 H17 117.6 . . ?
C17 C18 C18A 121.6(4) . . ?
C17 C18 H18 119.2 . . ?
C18A C18 H18 119.2 . . ?
C18 C18A C14A 118.5(4) . . ?
C18 C18A C1 118.1(3) . . ?
C14A C18A C1 123.3(3) . . ?
N21 C21 C38A 114.6(2) . . ?
N21 C21 H21A 108.6 . . ?
C38A C21 H21A 108.6 . . ?
N21 C21 H21B 108.6 . . ?
C38A C21 H21B 108.6 . . ?
H21A C21 H21B 107.6 . . ?
N21 C21A N34 113.8(3) . . ?
N21 C21A C21B 109.8(2) . . ?
N34 C21A C21B 111.4(3) . . ?
N21 C21A C22A 102.7(2) . . ?
N34 C21A C22A 104.0(2) . . ?
C21B C21A C22A 114.8(3) . . ?
O21B C21B O21C 125.7(3) . . ?
O21B C21B C21A 123.8(3) . . ?
O21C C21B C21A 110.4(3) . . ?
C21D C21C O21C 110.9(4) . . ?
C21D C21C H21C 109.5 . . ?
O21C C21C H21C 109.5 . . ?
C21D C21C H21D 109.5 . . ?
O21C C21C H21D 109.5 . . ?
H21C C21C H21D 108.0 . . ?
C21C C21D H21E 109.5 . . ?
C21C C21D H21F 109.5 . . ?
H21E C21D H21F 109.5 . . ?
C21C C21D H21G 109.5 . . ?
H21E C21D H21G 109.5 . . ?
H21F C21D H21G 109.5 . . ?
C22 N21 C21A 113.6(2) . . ?
C22 N21 C21 123.9(3) . . ?
C21A N21 C21 122.4(2) . . ?
C21B O21C C21C 117.2(3) . . ?
O22 C22 N21 126.4(3) . . ?
O22 C22 N22 125.8(3) . . ?
N21 C22 N22 107.8(3) . . ?
N22 C22A N33 115.0(3) . . ?
N22 C22A C22B 115.1(3) . . ?
N33 C22A C22B 109.8(3) . . ?
N22 C22A C21A 102.5(2) . . ?
N33 C22A C21A 101.2(2) . . ?
C22B C22A C21A 112.1(2) . . ?
O22B C22B O22C 126.2(3) . . ?
O22B C22B C22A 120.5(3) . . ?
O22C C22B C22A 113.3(3) . . ?
C22D C22C O22C 116.7(9) . . ?
C22D C22C H22A 108.1 . . ?
O22C C22C H22A 108.1 . . ?
C22D C22C H22B 108.1 . . ?
O22C C22C H22B 108.1 . . ?
H22A C22C H22B 107.3 . . ?
H22H C22F H22I 109.5 . . ?
H22H C22F H22J 109.5 . . ?
H22I C22F H22J 109.5 . . ?
C22 N22 C22A 112.2(2) . . ?
C22 N22 C23 120.6(3) . . ?
C22A N22 C23 126.2(2) . . ?
C22B O22C C22C 117.2(3) . . ?
N23 C23 N22 115.6(2) . . ?
N23 C23 H23A 108.4 . . ?
N22 C23 H23A 108.4 . . ?
N23 C23 H23B 108.4 . . ?
N22 C23 H23B 108.4 . . ?
H23A C23 H23B 107.5 . . ?
N32 C23A N23 114.5(2) . . ?
N32 C23A C23B 111.2(3) . . ?
N23 C23A C23B 111.8(3) . . ?
N32 C23A C24A 102.6(3) . . ?
N23 C23A C24A 102.0(3) . . ?
C23B C23A C24A 114.1(2) . . ?
O23B C23B O23C 124.9(3) . . ?
O23B C23B C23A 125.1(3) . . ?
O23C C23B C23A 110.0(3) . . ?
O23C C23C C23D 107.4(3) . . ?
O23C C23C H23C 110.2 . . ?
C23D C23C H23C 110.2 . . ?
O23C C23C H23D 110.2 . . ?
C23D C23C H23D 110.2 . . ?
H23C C23C H23D 108.5 . . ?
C23C C23D H23E 109.5 . . ?
C23C C23D H23F 109.5 . . ?
H23E C23D H23F 109.5 . . ?
C23C C23D H23G 109.5 . . ?
H23E C23D H23G 109.5 . . ?
H23F C23D H23G 109.5 . . ?
C24 N23 C23 120.3(3) . . ?
C24 N23 C23A 112.1(2) . . ?
C23 N23 C23A 124.9(3) . . ?
C23B O23C C23C 117.4(3) . . ?
O24 C24 N24 125.5(3) . . ?
O24 C24 N23 125.4(3) . . ?
N24 C24 N23 109.2(3) . . ?
N24 C24A N31 114.4(3) . . ?
N24 C24A C24B 110.7(3) . . ?
N31 C24A C24B 109.8(2) . . ?
N24 C24A C23A 104.0(2) . . ?
N31 C24A C23A 102.5(3) . . ?
C24B C24A C23A 115.3(3) . . ?
O24B C24B O24C 126.8(3) . . ?
O24B C24B C24A 124.4(4) . . ?
O24C C24B C24A 108.8(3) . . ?
O24C C24C C24D 103.0(4) . . ?
O24C C24C H24A 111.2 . . ?
C24D C24C H24A 111.2 . . ?
O24C C24C H24B 111.2 . . ?
C24D C24C H24B 111.2 . . ?
H24A C24C H24B 109.1 . . ?
C24C C24D H24C 109.5 . . ?
C24C C24D H24D 109.5 . . ?
H24C C24D H24D 109.5 . . ?
C24C C24D H24E 109.5 . . ?
H24C C24D H24E 109.5 . . ?
H24D C24D H24E 109.5 . . ?
H24H C24F H24I 109.5 . . ?
H24H C24F H24J 109.5 . . ?
H24I C24F H24J 109.5 . . ?
C24 N24 C24A 112.4(3) . . ?
C24 N24 C25 122.3(3) . . ?
C24A N24 C25 122.2(3) . . ?
C24B O24C C24C 115.3(3) . . ?
N24 C25 C25A 114.9(3) . . ?
N24 C25 H25A 108.6 . . ?
C25A C25 H25A 108.6 . . ?
N24 C25 H25B 108.6 . . ?
C25A C25 H25B 108.6 . . ?
H25A C25 H25B 107.5 . . ?
C26 C25A C29A 118.0(3) . . ?
C26 C25A C25 120.3(3) . . ?
C29A C25A C25 121.7(3) . . ?
C27 C26 C25A 122.8(3) . . ?
C27 C26 H26 118.6 . . ?
C25A C26 H26 118.6 . . ?
C26 C27 C28 118.6(4) . . ?
C26 C27 H27 120.7 . . ?
C28 C27 H27 120.7 . . ?
C27 C28 C29 119.3(3) . . ?
C27 C28 N28 123.0(4) . . ?
C29 C28 N28 117.7(3) . . ?
O28A C28A N28 123.2(4) . . ?
O28A C28A C28B 116.9(5) . . ?
N28 C28A C28B 119.6(5) . . ?
O28A C28A C28H 129.7(7) . . ?
N28 C28A C28H 105.2(7) . . ?
C28B C28A C28H 23.6(5) . . ?
C28C C28B C28G 120.0 . . ?
C28C C28B C28A 119.1(4) . . ?
C28G C28B C28A 120.8(4) . . ?
C28D C28C C28B 120.0 . . ?
C28D C28C H28C 120.0 . . ?
C28B C28C H28C 120.0 . . ?
C28C C28D C28E 120.0 . . ?
C28C C28D H28D 120.0 . . ?
C28E C28D H28D 120.0 . . ?
C28D C28E C28F 120.0 . . ?
C28D C28E H28E 120.0 . . ?
C28F C28E H28E 120.0 . . ?
C28E C28F C28G 120.0 . . ?
C28E C28F H28F 120.0 . . ?
C28G C28F H28F 120.0 . . ?
C28F C28G C28B 120.0 . . ?
C28F C28G H28G 120.0 . . ?
C28B C28G H28G 120.0 . . ?
C28I C28H C28M 120.0 . . ?
C28I C28H C28A 130.9(9) . . ?
C28M C28H C28A 109.1(9) . . ?
C28J C28I C28H 120.0 . . ?
C28J C28I H28I 120.0 . . ?
C28H C28I H28I 120.0 . . ?
C28K C28J C28I 120.0 . . ?
C28K C28J H28J 120.0 . . ?
C28I C28J H28J 120.0 . . ?
C28J C28K C28L 120.0 . . ?
C28J C28K H28K 120.0 . . ?
C28L C28K H28K 120.0 . . ?
C28K C28L C28M 120.0 . . ?
C28K C28L H28L 120.0 . . ?
C28M C28L H28L 120.0 . . ?
C28L C28M C28H 120.0 . . ?
C28L C28M H28M 120.0 . . ?
C28H C28M H28M 120.0 . . ?
C28A N28 C28 128.5(4) . . ?
C28A N28 H28 115.8 . . ?
C28 N28 H28 115.8 . . ?
C29A C29 C28 122.1(3) . . ?
C29A C29 H29 119.0 . . ?
C28 C29 H29 119.0 . . ?
C29 C29A C25A 119.2(3) . . ?
C29 C29A C30 120.1(3) . . ?
C25A C29A C30 120.7(3) . . ?
N31 C30 C29A 114.3(3) . . ?
N31 C30 H30A 108.7 . . ?
C29A C30 H30A 108.7 . . ?
N31 C30 H30B 108.7 . . ?
C29A C30 H30B 108.7 . . ?
H30A C30 H30B 107.6 . . ?
O31 C31 N31 125.3(4) . . ?
O31 C31 N32 126.6(4) . . ?
N31 C31 N32 108.1(3) . . ?
C31 N31 C24A 113.8(3) . . ?
C31 N31 C30 123.8(3) . . ?
C24A N31 C30 121.4(3) . . ?
N32 C32 N33 115.1(3) . . ?
N32 C32 H32A 108.5 . . ?
N33 C32 H32A 108.5 . . ?
N32 C32 H32B 108.5 . . ?
N33 C32 H32B 108.5 . . ?
H32A C32 H32B 107.5 . . ?
C31 N32 C32 121.4(3) . . ?
C31 N32 C23A 112.6(3) . . ?
C32 N32 C23A 125.5(3) . . ?
O33 C33 N34 125.4(3) . . ?
O33 C33 N33 125.8(3) . . ?
N34 C33 N33 108.8(3) . . ?
C33 N33 C22A 112.7(2) . . ?
C33 N33 C32 120.0(3) . . ?
C22A N33 C32 123.1(3) . . ?
N34 C34 C34A 115.3(3) . . ?
N34 C34 H34A 108.4 . . ?
C34A C34 H34A 108.4 . . ?
N34 C34 H34B 108.4 . . ?
C34A C34 H34B 108.4 . . ?
H34A C34 H34B 107.5 . . ?
C35 C34A C38A 118.9(3) . . ?
C35 C34A C34 117.7(3) . . ?
C38A C34A C34 123.1(3) . . ?
C33 N34 C21A 112.3(2) . . ?
C33 N34 C34 121.5(3) . . ?
C21A N34 C34 122.8(2) . . ?
C36 C35 C34A 120.8(3) . . ?
C36 C35 H35 119.6 . . ?
C34A C35 H35 119.6 . . ?
C37 C36 C35 119.9(3) . . ?
C37 C36 N36 118.8(3) . . ?
C35 C36 N36 121.3(3) . . ?
O36A C36A N36 123.6(3) . . ?
O36A C36A C36B 116.8(4) . . ?
N36 C36A C36B 119.3(4) . . ?
O36A C36A C36H 125.8(5) . . ?
N36 C36A C36H 110.3(5) . . ?
C36B C36A C36H 15.6(7) . . ?
C36C C36B C36G 120.0 . . ?
C36C C36B C36A 121.6(6) . . ?
C36G C36B C36A 118.4(6) . . ?
C36D C36C C36B 120.0 . . ?
C36D C36C H36C 120.0 . . ?
C36B C36C H36C 120.0 . . ?
C36C C36D C36E 120.0 . . ?
C36C C36D H36D 120.0 . . ?
C36E C36D H36D 120.0 . . ?
C36D C36E C36F 120.0 . . ?
C36D C36E H36E 120.0 . . ?
C36F C36E H36E 120.0 . . ?
C36E C36F C36G 120.0 . . ?
C36E C36F H36F 120.0 . . ?
C36G C36F H36F 120.0 . . ?
C36F C36G C36B 120.0 . . ?
C36F C36G H36G 120.0 . . ?
C36B C36G H36G 120.0 . . ?
C36I C36H C36M 120.0 . . ?
C36I C36H C36A 122.1(6) . . ?
C36M C36H C36A 117.2(6) . . ?
C36J C36I C36H 120.0 . . ?
C36J C36I H36I 120.0 . . ?
C36H C36I H36I 120.0 . . ?
C36I C36J C36K 120.0 . . ?
C36I C36J H36J 120.0 . . ?
C36K C36J H36J 120.0 . . ?
C36L C36K C36J 120.0 . . ?
C36L C36K H36K 120.0 . . ?
C36J C36K H36K 120.0 . . ?
C36K C36L C36M 120.0 . . ?
C36K C36L H36L 120.0 . . ?
C36M C36L H36L 120.0 . . ?
C36L C36M C36H 120.0 . . ?
C36L C36M H36M 120.0 . . ?
C36H C36M H36M 120.0 . . ?
C36A N36 C36 123.6(3) . . ?
C36A N36 H36 118.2 . . ?
C36 N36 H36 118.2 . . ?
C38 C37 C36 119.5(3) . . ?
C38 C37 H37 120.2 . . ?
C36 C37 H37 120.2 . . ?
C38A C38 C37 121.7(3) . . ?
C38A C38 H38 119.2 . . ?
C37 C38 H38 119.2 . . ?
C38 C38A C34A 119.0(3) . . ?
C38 C38A C21 118.8(3) . . ?
C34A C38A C21 122.0(3) . . ?
Cl42 C41 Cl41 114.9(7) . . ?
Cl42 C41 H41A 108.5 . . ?
Cl41 C41 H41A 108.5 . . ?
Cl42 C41 H41B 108.5 . . ?
Cl41 C41 H41B 108.5 . . ?
H41A C41 H41B 107.5 . . ?
Cl51 C51 Cl52 113.6(5) . . ?
Cl51 C51 H51A 108.9 . . ?
Cl52 C51 H51A 108.9 . . ?
Cl51 C51 H51B 108.9 . . ?
Cl52 C51 H51B 108.9 . . ?
H51A C51 H51B 107.7 . . ?
N53 C53 C54 167(2) . . ?
C53 C54 H54A 109.5 . . ?
C53 C54 H54B 109.5 . . ?
H54A C54 H54B 109.5 . . ?
C53 C54 H54C 109.5 . . ?
H54A C54 H54C 109.5 . . ?
H54B C54 H54C 109.5 . . ?
N55 C55 C56 175.5(16) . . ?
C55 C56 H56A 109.5 . . ?
C55 C56 H56B 109.5 . . ?
H56A C56 H56B 109.5 . . ?
C55 C56 H56C 109.5 . . ?
H56A C56 H56C 109.5 . . ?
H56B C56 H56C 109.5 . . ?
Cl62 C61 Cl61 104.1(10) . . ?
Cl62 C61 H61A 110.9 . . ?
Cl61 C61 H61A 110.9 . . ?
Cl62 C61 H61B 110.9 . . ?
Cl61 C61 H61B 110.9 . . ?
H61A C61 H61B 108.9 . . ?
Cl63 C63 Cl64 76.3(8) . . ?
Cl63 C63 H63A 115.8 . . ?
Cl64 C63 H63A 115.8 . . ?
Cl63 C63 H63B 115.8 . . ?
Cl64 C63 H63B 115.8 . . ?
H63A C63 H63B 112.8 . . ?
C63 Cl63 Cl64 56.4(7) . . ?
C63 Cl64 Cl63 47.3(6) . . ?
Cl66 C65 Cl65 81.0(7) . . ?
Cl66 C65 H65A 115.1 . . ?
Cl65 C65 H65A 115.1 . . ?
Cl66 C65 H65B 115.1 . . ?
Cl65 C65 H65B 115.1 . . ?
H65A C65 H65B 112.1 . . ?
C65 Cl65 Cl66 49.3(6) . . ?
C65 Cl66 Cl65 49.7(5) . . ?

loop_
_geom_bond_atom_site_label_1
_geom_bond_atom_site_label_2
_geom_bond_distance
_geom_bond_site_symmetry_2
_geom_bond_publ_flag
C1 N1 1.474(4) . ?
C1 C18A 1.497(6) . ?
C1 H1A 0.9800 . ?
C1 H1B 0.9800 . ?
C1A N1 1.440(4) . ?
C1A N13 1.441(5) . ?
C1A C1B 1.551(5) . ?
C1A C2A 1.560(4) . ?
C1B O1B 1.197(5) . ?
C1B O1C 1.294(5) . ?
C1C O1C 1.468(5) . ?
C1C C1D 1.480(7) . ?
C1C H1C1 0.9800 . ?
C1C H1C2 0.9800 . ?
C1D H1D1 0.9700 . ?
C1D H1D2 0.9700 . ?
C1D H1D3 0.9700 . ?
N1 C2 1.361(4) . ?
C2 O2 1.224(4) . ?
C2 N2 1.380(4) . ?
C2A N12 1.438(4) . ?
C2A N2 1.464(4) . ?
C2A C2B 1.549(5) . ?
C2B O2B 1.189(4) . ?
C2B O2C 1.323(4) . ?
C2C O2C 1.475(5) . ?
C2C C2D 1.536(11) . ?
C2C H2C1 0.9800 . ?
C2C H2C2 0.9800 . ?
C2D H2D1 0.9700 . ?
C2D H2D2 0.9700 . ?
C2D H2D3 0.9700 . ?
C2D1 H2D4 0.9700 . ?
C2D1 H2D5 0.9700 . ?
C2D1 H2D6 0.9700 . ?
N2 C3 1.462(4) . ?
C3 N3 1.447(4) . ?
C3 H3A 0.9800 . ?
C3 H3B 0.9800 . ?
C3A N3 1.440(4) . ?
C3A N11 1.476(4) . ?
C3A C3B 1.527(5) . ?
C3A C4A 1.587(5) . ?
C3B O3B 1.189(4) . ?
C3B O3C 1.330(5) . ?
C3C O3C 1.466(5) . ?
C3C C3D 1.512(6) . ?
C3C H3C1 0.9800 . ?
C3C H3C2 0.9800 . ?
C3D H3D1 0.9700 . ?
C3D H3D2 0.9700 . ?
C3D H3D3 0.9700 . ?
N3 C4 1.381(4) . ?
C4 O4 1.219(4) . ?
C4 N4 1.361(4) . ?
C4A N10 1.436(4) . ?
C4A N4 1.439(4) . ?
C4A C4B 1.545(5) . ?
C4B O4B 1.196(5) . ?
C4B O4C 1.311(5) . ?
C4C O4C 1.453(5) . ?
C4C C4D 1.464(8) . ?
C4C H4C1 0.9800 . ?
C4C H4C2 0.9800 . ?
C4D H4D1 0.9700 . ?
C4D H4D2 0.9700 . ?
C4D H4D3 0.9700 . ?
N4 C5 1.455(4) . ?
C5 C5A 1.516(5) . ?
C5 H5A 0.9800 . ?
C5 H5B 0.9800 . ?
C5A C6 1.378(5) . ?
C5A C9A 1.414(5) . ?
C6 C7 1.386(5) . ?
C6 H6 0.9400 . ?
C7 C8 1.398(5) . ?
C7 N7 1.414(4) . ?
C7A O7A1 1.178(11) . ?
C7A O7A 1.270(13) . ?
C7A N7 1.338(5) . ?
C7A C7B1 1.477(9) . ?
C7A C7B 1.524(8) . ?
C7B C7C 1.3900 . ?
C7B C7G 1.3900 . ?
C7C C7D 1.3900 . ?
C7C H7C 0.9400 . ?
C7D C7E 1.3900 . ?
C7D H7D 0.9400 . ?
C7E C7F 1.3900 . ?
C7E H7E 0.9400 . ?
C7F C7G 1.3900 . ?
C7F H7F 0.9400 . ?
C7G H7G 0.9400 . ?
C7B1 C7C1 1.3900 . ?
C7B1 C7G1 1.3900 . ?
C7C1 C7D1 1.3900 . ?
C7C1 H7C1 0.9400 . ?
C7D1 C7E1 1.3900 . ?
C7D1 H7D1 0.9400 . ?
C7E1 C7F1 1.3900 . ?
C7E1 H7E1 0.9400 . ?
C7F1 C7G1 1.3900 . ?
C7F1 H7F1 0.9400 . ?
C7G1 H7G1 0.9400 . ?
N7 H7 0.8700 . ?
C8 C9 1.396(5) . ?
C8 H8 0.9400 . ?
C9 C9A 1.377(5) . ?
C9 H9 0.9400 . ?
C9A C10 1.514(5) . ?
C10 N10 1.472(4) . ?
C10 H10A 0.9800 . ?
C10 H10B 0.9800 . ?
N10 C11 1.367(4) . ?
C11 O11 1.214(4) . ?
C11 N11 1.385(4) . ?
N11 C12 1.462(4) . ?
C12 N12 1.443(4) . ?
C12 H12A 0.9800 . ?
C12 H12B 0.9800 . ?
N12 C13 1.389(5) . ?
C13 O13 1.207(4) . ?
C13 N13 1.355(4) . ?
N13 C14 1.455(4) . ?
C14 C14A 1.509(5) . ?
C14 H14A 0.9800 . ?
C14 H14B 0.9800 . ?
C14A C15 1.360(5) . ?
C14A C18A 1.426(5) . ?
C15 C16 1.398(5) . ?
C15 H15 0.9400 . ?
C16 C17 1.403(6) . ?
C16 H16 0.9400 . ?
C17 C18 1.371(6) . ?
C17 N17 1.417(5) . ?
C17A O17A 1.216(6) . ?
C17A N17 1.372(6) . ?
C17A C17N 1.405(6) . ?
C17A C17B 1.413(7) . ?
C17A C17H 1.622(7) . ?
C17B C17C 1.3900 . ?
C17B C17G 1.3900 . ?
C17C C17D 1.3900 . ?
C17C H17C 0.9400 . ?
C17D C17E 1.3900 . ?
C17D H17D 0.9400 . ?
C17E C17F 1.3900 . ?
C17E H17E 0.9400 . ?
C17F C17G 1.3900 . ?
C17F H17F 0.9400 . ?
C17G H17G 0.9400 . ?
C17H C17I 1.3900 . ?
C17H C17M 1.3900 . ?
C17I C17J 1.3900 . ?
C17I H17I 0.9400 . ?
C17J C17K 1.3900 . ?
C17J H17J 0.9400 . ?
C17K C17L 1.3900 . ?
C17K H17K 0.9400 . ?
C17L C17M 1.3900 . ?
C17L H17L 0.9400 . ?
C17M H17M 0.9400 . ?
C17N C17O 1.3699 . ?
C17N C17S 1.4042 . ?
C17O C17P 1.3910 . ?
C17O H17O 0.9400 . ?
C17P C17Q 1.3884 . ?
C17P H17P 0.9400 . ?
C17Q C17R 1.3891 . ?
C17Q H17Q 0.9400 . ?
C17R C17S 1.3910 . ?
C17R H17R 0.9400 . ?
C17S H17S 0.9400 . ?
N17 H17 0.8700 . ?
C18 C18A 1.398(5) . ?
C18 H18 0.9400 . ?
C21 N21 1.454(4) . ?
C21 C38A 1.521(4) . ?
C21 H21A 0.9800 . ?
C21 H21B 0.9800 . ?
C21A N21 1.432(4) . ?
C21A N34 1.437(4) . ?
C21A C21B 1.558(5) . ?
C21A C22A 1.582(4) . ?
C21B O21B 1.200(4) . ?
C21B O21C 1.313(4) . ?
C21C C21D 1.443(6) . ?
C21C O21C 1.464(5) . ?
C21C H21C 0.9800 . ?
C21C H21D 0.9800 . ?
C21D H21E 0.9700 . ?
C21D H21F 0.9700 . ?
C21D H21G 0.9700 . ?
N21 C22 1.360(4) . ?
C22 O22 1.217(4) . ?
C22 N22 1.392(4) . ?
C22A N22 1.442(4) . ?
C22A N33 1.464(4) . ?
C22A C22B 1.536(5) . ?
C22B O22B 1.201(4) . ?
C22B O22C 1.302(4) . ?
C22C C22D 1.215(9) . ?
C22C O22C 1.455(6) . ?
C22C H22A 0.9800 . ?
C22C H22B 0.9800 . ?
C22D H22C 0.9700 . ?
C22D H22D 0.9700 . ?
C22D H22E 0.9700 . ?
C22F H22H 0.9700 . ?
C22F H22I 0.9700 . ?
C22F H22J 0.9700 . ?
N22 C23 1.456(4) . ?
C23 N23 1.445(4) . ?
C23 H23A 0.9800 . ?
C23 H23B 0.9800 . ?
C23A N32 1.456(4) . ?
C23A N23 1.457(4) . ?
C23A C23B 1.527(5) . ?
C23A C24A 1.586(5) . ?
C23B O23B 1.193(4) . ?
C23B O23C 1.327(4) . ?
C23C O23C 1.472(4) . ?
C23C C23D 1.495(6) . ?
C23C H23C 0.9800 . ?
C23C H23D 0.9800 . ?
C23D H23E 0.9700 . ?
C23D H23F 0.9700 . ?
C23D H23G 0.9700 . ?
N23 C24 1.386(4) . ?
C24 O24 1.213(4) . ?
C24 N24 1.362(4) . ?
C24A N24 1.435(5) . ?
C24A N31 1.448(4) . ?
C24A C24B 1.567(5) . ?
C24B O24B 1.178(5) . ?
C24B O24C 1.338(5) . ?
C24C O24C 1.460(4) . ?
C24C C24D 1.627(11) . ?
C24C H24A 0.9800 . ?
C24C H24B 0.9800 . ?
C24D H24C 0.9700 . ?
C24D H24D 0.9700 . ?
C24D H24E 0.9700 . ?
C24F H24H 0.9700 . ?
C24F H24I 0.9700 . ?
C24F H24J 0.9700 . ?
N24 C25 1.455(5) . ?
C25 C25A 1.513(5) . ?
C25 H25A 0.9800 . ?
C25 H25B 0.9800 . ?
C25A C26 1.399(5) . ?
C25A C29A 1.407(5) . ?
C26 C27 1.386(5) . ?
C26 H26 0.9400 . ?
C27 C28 1.388(5) . ?
C27 H27 0.9400 . ?
C28 C29 1.400(5) . ?
C28 N28 1.411(5) . ?
C28A O28A 1.201(6) . ?
C28A N28 1.365(6) . ?
C28A C28B 1.519(6) . ?
C28A C28H 1.557(12) . ?
C28B C28C 1.3900 . ?
C28B C28G 1.3900 . ?
C28C C28D 1.3900 . ?
C28C H28C 0.9400 . ?
C28D C28E 1.3900 . ?
C28D H28D 0.9400 . ?
C28E C28F 1.3900 . ?
C28E H28E 0.9400 . ?
C28F C28G 1.3900 . ?
C28F H28F 0.9400 . ?
C28G H28G 0.9400 . ?
C28H C28I 1.3900 . ?
C28H C28M 1.3900 . ?
C28I C28J 1.3900 . ?
C28I H28I 0.9400 . ?
C28J C28K 1.3900 . ?
C28J H28J 0.9400 . ?
C28K C28L 1.3900 . ?
C28K H28K 0.9400 . ?
C28L C28M 1.3900 . ?
C28L H28L 0.9400 . ?
C28M H28M 0.9400 . ?
N28 H28 0.8700 . ?
C29 C29A 1.379(5) . ?
C29 H29 0.9400 . ?
C29A C30 1.499(5) . ?
C30 N31 1.460(5) . ?
C30 H30A 0.9800 . ?
C30 H30B 0.9800 . ?
C31 O31 1.219(4) . ?
C31 N31 1.362(5) . ?
C31 N32 1.379(5) . ?
C32 N32 1.441(4) . ?
C32 N33 1.465(4) . ?
C32 H32A 0.9800 . ?
C32 H32B 0.9800 . ?
C33 O33 1.219(4) . ?
C33 N34 1.363(4) . ?
C33 N33 1.376(4) . ?
C34 N34 1.472(4) . ?
C34 C34A 1.515(5) . ?
C34 H34A 0.9800 . ?
C34 H34B 0.9800 . ?
C34A C35 1.391(4) . ?
C34A C38A 1.409(4) . ?
C35 C36 1.384(5) . ?
C35 H35 0.9400 . ?
C36 C37 1.381(5) . ?
C36 N36 1.427(4) . ?
C36A O36A 1.224(4) . ?
C36A N36 1.365(4) . ?
C36A C36B 1.486(7) . ?
C36A C36H 1.562(9) . ?
C36B C36C 1.3900 . ?
C36B C36G 1.3900 . ?
C36C C36D 1.3900 . ?
C36C H36C 0.9400 . ?
C36D C36E 1.3900 . ?
C36D H36D 0.9400 . ?
C36E C36F 1.3900 . ?
C36E H36E 0.9400 . ?
C36F C36G 1.3900 . ?
C36F H36F 0.9400 . ?
C36G H36G 0.9400 . ?
C36H C36I 1.3900 . ?
C36H C36M 1.3900 . ?
C36I C36J 1.3900 . ?
C36I H36I 0.9400 . ?
C36J C36K 1.3900 . ?
C36J H36J 0.9400 . ?
C36K C36L 1.3900 . ?
C36K H36K 0.9400 . ?
C36L C36M 1.3900 . ?
C36L H36L 0.9400 . ?
C36M H36M 0.9400 . ?
N36 H36 0.8700 . ?
C37 C38 1.378(5) . ?
C37 H37 0.9400 . ?
C38 C38A 1.378(5) . ?
C38 H38 0.9400 . ?
C41 Cl42 1.698(13) . ?
C41 Cl41 1.713(14) . ?
C41 H41A 0.9800 . ?
C41 H41B 0.9800 . ?
C51 Cl51 1.705(10) . ?
C51 Cl52 1.790(10) . ?
C51 H51A 0.9800 . ?
C51 H51B 0.9800 . ?
N53 C53 1.073(18) . ?
C53 C54 1.46(3) . ?
C54 H54A 0.9700 . ?
C54 H54B 0.9700 . ?
C54 H54C 0.9700 . ?
N55 C55 1.072(13) . ?
C55 C56 1.387(16) . ?
C56 H56A 0.9700 . ?
C56 H56B 0.9700 . ?
C56 H56C 0.9700 . ?
C61 Cl62 1.736(19) . ?
C61 Cl61 2.063(19) . ?
C61 H61A 0.9800 . ?
C61 H61B 0.9800 . ?
C63 Cl63 1.717(19) . ?
C63 Cl64 1.945(19) . ?
C63 H63A 0.9800 . ?
C63 H63B 0.9800 . ?
Cl63 Cl64 2.268(17) . ?
C65 Cl66 1.873(14) . ?
C65 Cl65 1.884(16) . ?
C65 H65A 0.9800 . ?
C65 H65B 0.9800 . ?
Cl65 Cl66 2.440(16) . ?

loop_
_geom_hbond_atom_site_label_D
_geom_hbond_atom_site_label_H
_geom_hbond_atom_site_label_A
_geom_hbond_distance_DH
_geom_hbond_distance_HA
_geom_hbond_distance_DA
_geom_hbond_angle_DHA
_geom_hbond_site_symmetry_A
N7 H7 O36A 0.87 2.19 3.005(4) 155.5 .
N17 H17 O33 0.87 2.25 3.074(5) 157.0 .
N28 H28 O17A 0.87 2.32 3.099(5) 149.5 .
N36 H36 O2 0.87 2.19 3.023(4) 159.8 .

loop_
_geom_torsion_atom_site_label_1
_geom_torsion_atom_site_label_2
_geom_torsion_atom_site_label_3
_geom_torsion_atom_site_label_4
_geom_torsion
_geom_torsion_site_symmetry_1
_geom_torsion_site_symmetry_2
_geom_torsion_site_symmetry_3
_geom_torsion_site_symmetry_4
_geom_torsion_publ_flag
N1 C1A C1B O1B 170.1(4) . . . . ?
N13 C1A C1B O1B 41.5(5) . . . . ?
C2A C1A C1B O1B -72.3(5) . . . . ?
N1 C1A C1B O1C -9.0(5) . . . . ?
N13 C1A C1B O1C -137.6(3) . . . . ?
C2A C1A C1B O1C 108.7(3) . . . . ?
N13 C1A N1 C2 -99.7(3) . . . . ?
C1B C1A N1 C2 133.9(3) . . . . ?
C2A C1A N1 C2 11.6(4) . . . . ?
N13 C1A N1 C1 57.7(4) . . . . ?
C1B C1A N1 C1 -68.8(4) . . . . ?
C2A C1A N1 C1 168.9(3) . . . . ?
C18A C1 N1 C2 85.3(4) . . . . ?
C18A C1 N1 C1A -70.2(4) . . . . ?
O1B C1B O1C C1C 2.9(7) . . . . ?
C1A C1B O1C C1C -178.1(3) . . . . ?
C1D C1C O1C C1B 171.8(4) . . . . ?
C1A N1 C2 O2 174.7(3) . . . . ?
C1 N1 C2 O2 17.0(5) . . . . ?
C1A N1 C2 N2 -7.3(4) . . . . ?
C1 N1 C2 N2 -165.0(3) . . . . ?
N1 C1A C2A N12 -130.5(3) . . . . ?
N13 C1A C2A N12 -11.7(3) . . . . ?
C1B C1A C2A N12 106.0(3) . . . . ?
N1 C1A C2A N2 -10.9(3) . . . . ?
N13 C1A C2A N2 108.0(3) . . . . ?
C1B C1A C2A N2 -134.3(3) . . . . ?
N1 C1A C2A C2B 108.8(3) . . . . ?
N13 C1A C2A C2B -132.3(3) . . . . ?
C1B C1A C2A C2B -14.6(4) . . . . ?
N12 C2A C2B O2B -3.1(5) . . . . ?
N2 C2A C2B O2B -133.5(4) . . . . ?
C1A C2A C2B O2B 112.1(4) . . . . ?
N12 C2A C2B O2C 177.5(3) . . . . ?
N2 C2A C2B O2C 47.0(3) . . . . ?
C1A C2A C2B O2C -67.3(3) . . . . ?
O2 C2 N2 C3 21.1(5) . . . . ?
N1 C2 N2 C3 -156.9(3) . . . . ?
O2 C2 N2 C2A 177.3(3) . . . . ?
N1 C2 N2 C2A -0.7(4) . . . . ?
N12 C2A N2 C2 117.5(3) . . . . ?
C2B C2A N2 C2 -114.0(3) . . . . ?
C1A C2A N2 C2 7.4(3) . . . . ?
N12 C2A N2 C3 -87.3(4) . . . . ?
C2B C2A N2 C3 41.2(4) . . . . ?
C1A C2A N2 C3 162.7(3) . . . . ?
O2B C2B O2C C2C 4.2(5) . . . . ?
C2A C2B O2C C2C -176.3(3) . . . . ?
C2D C2C O2C C2B 117.7(7) . . . . ?
C2 N2 C3 N3 -117.6(3) . . . . ?
C2A N2 C3 N3 89.0(4) . . . . ?
N3 C3A C3B O3B 7.0(5) . . . . ?
N11 C3A C3B O3B -122.3(4) . . . . ?
C4A C3A C3B O3B 123.5(4) . . . . ?
N3 C3A C3B O3C -175.5(3) . . . . ?
N11 C3A C3B O3C 55.3(3) . . . . ?
C4A C3A C3B O3C -58.9(4) . . . . ?
N11 C3A N3 C4 -99.2(3) . . . . ?
C3B C3A N3 C4 133.6(3) . . . . ?
C4A C3A N3 C4 9.9(3) . . . . ?
N11 C3A N3 C3 70.5(4) . . . . ?
C3B C3A N3 C3 -56.7(4) . . . . ?
C4A C3A N3 C3 179.5(3) . . . . ?
N2 C3 N3 C4 96.8(3) . . . . ?
N2 C3 N3 C3A -72.2(4) . . . . ?
O3B C3B O3C C3C 1.7(5) . . . . ?
C3A C3B O3C C3C -175.8(3) . . . . ?
C3D C3C O3C C3B 84.5(5) . . . . ?
C3A N3 C4 O4 172.7(3) . . . . ?
C3 N3 C4 O4 2.3(5) . . . . ?
C3A N3 C4 N4 -8.6(3) . . . . ?
C3 N3 C4 N4 -178.9(3) . . . . ?
N3 C3A C4A N10 -127.4(3) . . . . ?
N11 C3A C4A N10 -9.1(3) . . . . ?
C3B C3A C4A N10 110.1(3) . . . . ?
N3 C3A C4A N4 -7.3(3) . . . . ?
N11 C3A C4A N4 111.0(3) . . . . ?
C3B C3A C4A N4 -129.8(3) . . . . ?
N3 C3A C4A C4B 110.3(3) . . . . ?
N11 C3A C4A C4B -131.4(3) . . . . ?
C3B C3A C4A C4B -12.2(4) . . . . ?
N10 C4A C4B O4B 6.5(5) . . . . ?
N4 C4A C4B O4B -122.0(4) . . . . ?
C3A C4A C4B O4B 123.8(4) . . . . ?
N10 C4A C4B O4C -175.3(3) . . . . ?
N4 C4A C4B O4C 56.1(4) . . . . ?
C3A C4A C4B O4C -58.0(4) . . . . ?
O4 C4 N4 C4A -178.2(3) . . . . ?
N3 C4 N4 C4A 3.0(4) . . . . ?
O4 C4 N4 C5 -7.3(5) . . . . ?
N3 C4 N4 C5 173.9(3) . . . . ?
N10 C4A N4 C4 114.7(3) . . . . ?
C4B C4A N4 C4 -118.5(3) . . . . ?
C3A C4A N4 C4 2.9(3) . . . . ?
N10 C4A N4 C5 -56.3(4) . . . . ?
C4B C4A N4 C5 70.6(4) . . . . ?
C3A C4A N4 C5 -168.0(3) . . . . ?
O4B C4B O4C C4C 0.2(6) . . . . ?
C4A C4B O4C C4C -177.9(3) . . . . ?
C4D C4C O4C C4B -83.2(6) . . . . ?
C4 N4 C5 C5A -92.1(4) . . . . ?
C4A N4 C5 C5A 78.0(4) . . . . ?
N4 C5 C5A C6 118.8(3) . . . . ?
N4 C5 C5A C9A -60.8(4) . . . . ?
C9A C5A C6 C7 -0.1(4) . . . . ?
C5 C5A C6 C7 -179.7(3) . . . . ?
C5A C6 C7 C8 -0.2(4) . . . . ?
C5A C6 C7 N7 177.7(3) . . . . ?
O7A1 C7A C7B C7C -152.6(8) . . . . ?
O7A C7A C7B C7C -176.3(11) . . . . ?
N7 C7A C7B C7C 18.3(6) . . . . ?
C7B1 C7A C7B C7C -118(3) . . . . ?
O7A1 C7A C7B C7G 17.8(13) . . . . ?
O7A C7A C7B C7G -5.9(9) . . . . ?
N7 C7A C7B C7G -171.3(4) . . . . ?
C7B1 C7A C7B C7G 53(3) . . . . ?
C7G C7B C7C C7D 0.0 . . . . ?
C7A C7B C7C C7D 169.9(6) . . . . ?
C7B C7C C7D C7E 0.0 . . . . ?
C7C C7D C7E C7F 0.0 . . . . ?
C7D C7E C7F C7G 0.0 . . . . ?
C7E C7F C7G C7B 0.0 . . . . ?
C7C C7B C7G C7F 0.0 . . . . ?
C7A C7B C7G C7F -171.0(5) . . . . ?
O7A1 C7A C7B1 C7C1 -10.6(8) . . . . ?
O7A C7A C7B1 C7C1 -32.8(12) . . . . ?
N7 C7A C7B1 C7C1 152.5(4) . . . . ?
C7B C7A C7B1 C7C1 -159(3) . . . . ?
O7A1 C7A C7B1 C7G1 167.7(10) . . . . ?
O7A C7A C7B1 C7G1 145.6(9) . . . . ?
N7 C7A C7B1 C7G1 -29.2(7) . . . . ?
C7B C7A C7B1 C7G1 19(2) . . . . ?
C7G1 C7B1 C7C1 C7D1 0.0 . . . . ?
C7A C7B1 C7C1 C7D1 178.3(7) . . . . ?
C7B1 C7C1 C7D1 C7E1 0.0 . . . . ?
C7C1 C7D1 C7E1 C7F1 0.0 . . . . ?
C7D1 C7E1 C7F1 C7G1 0.0 . . . . ?
C7E1 C7F1 C7G1 C7B1 0.0 . . . . ?
C7C1 C7B1 C7G1 C7F1 0.0 . . . . ?
C7A C7B1 C7G1 C7F1 -178.4(7) . . . . ?
O7A1 C7A N7 C7 -10.3(10) . . . . ?
O7A C7A N7 C7 12.7(10) . . . . ?
C7B1 C7A N7 C7 -172.8(4) . . . . ?
C7B C7A N7 C7 178.3(4) . . . . ?
C6 C7 N7 C7A 148.3(3) . . . . ?
C8 C7 N7 C7A -33.8(5) . . . . ?
C6 C7 C8 C9 0.4(4) . . . . ?
N7 C7 C8 C9 -177.4(3) . . . . ?
C7 C8 C9 C9A -0.2(4) . . . . ?
C8 C9 C9A C5A 0.0(4) . . . . ?
C8 C9 C9A C10 179.9(3) . . . . ?
C6 C5A C9A C9 0.2(4) . . . . ?
C5 C5A C9A C9 179.9(3) . . . . ?
C6 C5A C9A C10 -179.7(3) . . . . ?
C5 C5A C9A C10 0.0(4) . . . . ?
C9 C9A C10 N10 -119.0(3) . . . . ?
C5A C9A C10 N10 60.9(4) . . . . ?
N4 C4A N10 C11 -102.8(3) . . . . ?
C4B C4A N10 C11 132.1(3) . . . . ?
C3A C4A N10 C11 8.6(3) . . . . ?
N4 C4A N10 C10 53.2(4) . . . . ?
C4B C4A N10 C10 -71.9(4) . . . . ?
C3A C4A N10 C10 164.6(3) . . . . ?
C9A C10 N10 C11 79.7(4) . . . . ?
C9A C10 N10 C4A -74.6(4) . . . . ?
C4A N10 C11 O11 177.6(3) . . . . ?
C10 N10 C11 O11 21.5(5) . . . . ?
C4A N10 C11 N11 -4.3(4) . . . . ?
C10 N10 C11 N11 -160.4(3) . . . . ?
O11 C11 N11 C12 19.6(5) . . . . ?
N10 C11 N11 C12 -158.6(3) . . . . ?
O11 C11 N11 C3A 175.6(3) . . . . ?
N10 C11 N11 C3A -2.6(4) . . . . ?
N3 C3A N11 C11 116.7(3) . . . . ?
C3B C3A N11 C11 -114.8(3) . . . . ?
C4A C3A N11 C11 7.4(3) . . . . ?
N3 C3A N11 C12 -88.1(3) . . . . ?
C3B C3A N11 C12 40.3(4) . . . . ?
C4A C3A N11 C12 162.5(3) . . . . ?
C11 N11 C12 N12 -116.8(3) . . . . ?
C3A N11 C12 N12 89.9(4) . . . . ?
N2 C2A N12 C13 -98.5(3) . . . . ?
C2B C2A N12 C13 133.3(3) . . . . ?
C1A C2A N12 C13 11.3(3) . . . . ?
N2 C2A N12 C12 69.8(4) . . . . ?
C2B C2A N12 C12 -58.4(4) . . . . ?
C1A C2A N12 C12 179.6(3) . . . . ?
N11 C12 N12 C13 95.9(3) . . . . ?
N11 C12 N12 C2A -71.6(4) . . . . ?
C2A N12 C13 O13 175.7(3) . . . . ?
C12 N12 C13 O13 6.6(5) . . . . ?
C2A N12 C13 N13 -6.1(4) . . . . ?
C12 N12 C13 N13 -175.3(3) . . . . ?
O13 C13 N13 C1A 175.5(3) . . . . ?
N12 C13 N13 C1A -2.6(4) . . . . ?
O13 C13 N13 C14 -1.6(5) . . . . ?
N12 C13 N13 C14 -179.7(3) . . . . ?
N1 C1A N13 C13 121.0(3) . . . . ?
C1B C1A N13 C13 -110.3(3) . . . . ?
C2A C1A N13 C13 9.2(3) . . . . ?
N1 C1A N13 C14 -61.8(4) . . . . ?
C1B C1A N13 C14 66.9(4) . . . . ?
C2A C1A N13 C14 -173.5(3) . . . . ?
C13 N13 C14 C14A -107.2(4) . . . . ?
C1A N13 C14 C14A 75.9(4) . . . . ?
N13 C14 C14A C15 129.7(3) . . . . ?
N13 C14 C14A C18A -54.1(4) . . . . ?
C18A C14A C15 C16 -2.8(5) . . . . ?
C14 C14A C15 C16 173.5(3) . . . . ?
C14A C15 C16 C17 1.5(5) . . . . ?
C15 C16 C17 C18 2.2(5) . . . . ?
C15 C16 C17 N17 -179.2(3) . . . . ?
O17A C17A C17B C17C 15.1(8) . . . . ?
N17 C17A C17B C17C -161.0(5) . . . . ?
C17N C17A C17B C17C 32(32) . . . . ?
C17H C17A C17B C17C 171(2) . . . . ?
O17A C17A C17B C17G -164.2(5) . . . . ?
N17 C17A C17B C17G 19.6(8) . . . . ?
C17N C17A C17B C17G -148(33) . . . . ?
C17H C17A C17B C17G -8.2(14) . . . . ?
C17G C17B C17C C17D 0.0 . . . . ?
C17A C17B C17C C17D -179.3(9) . . . . ?
C17B C17C C17D C17E 0.0 . . . . ?
C17C C17D C17E C17F 0.0 . . . . ?
C17D C17E C17F C17G 0.0 . . . . ?
C17E C17F C17G C17B 0.0 . . . . ?
C17C C17B C17G C17F 0.0 . . . . ?
C17A C17B C17G C17F 179.4(8) . . . . ?
O17A C17A C17H C17I -19.3(7) . . . . ?
N17 C17A C17H C17I 155.9(3) . . . . ?
C17N C17A C17H C17I -46.0(5) . . . . ?
C17B C17A C17H C17I -48.2(16) . . . . ?
O17A C17A C17H C17M 152.1(5) . . . . ?
N17 C17A C17H C17M -32.7(6) . . . . ?
C17N C17A C17H C17M 125.4(3) . . . . ?
C17B C17A C17H C17M 123(2) . . . . ?
C17M C17H C17I C17J 0.0 . . . . ?
C17A C17H C17I C17J 172.2(6) . . . . ?
C17H C17I C17J C17K 0.0 . . . . ?
C17I C17J C17K C17L 0.0 . . . . ?
C17J C17K C17L C17M 0.0 . . . . ?
C17K C17L C17M C17H 0.0 . . . . ?
C17I C17H C17M C17L 0.0 . . . . ?
C17A C17H C17M C17L -170.9(7) . . . . ?
O17A C17A C17N C17O 33.3(6) . . . . ?
N17 C17A C17N C17O -143.2(4) . . . . ?
C17B C17A C17N C17O -130(33) . . . . ?
C17H C17A C17N C17O -168.8(5) . . . . ?
O17A C17A C17N C17S -152.6(4) . . . . ?
N17 C17A C17N C17S 30.9(6) . . . . ?
C17B C17A C17N C17S 44(33) . . . . ?
C17H C17A C17N C17S 5.31(10) . . . . ?
C17S C17N C17O C17P 5.2 . . . . ?
C17A C17N C17O C17P 179.0(6) . . . . ?
C17N C17O C17P C17Q -2.6 . . . . ?
C17O C17P C17Q C17R 0.0 . . . . ?
C17P C17Q C17R C17S 0.0 . . . . ?
C17Q C17R C17S C17N 2.5 . . . . ?
C17O C17N C17S C17R -5.2 . . . . ?
C17A C17N C17S C17R -179.6(6) . . . . ?
O17A C17A N17 C17 4.0(6) . . . . ?
C17N C17A N17 C17 -179.8(5) . . . . ?
C17B C17A N17 C17 179.9(5) . . . . ?
C17H C17A N17 C17 -171.5(4) . . . . ?
C18 C17 N17 C17A -40.5(5) . . . . ?
C16 C17 N17 C17A 140.9(4) . . . . ?
C16 C17 C18 C18A -4.5(5) . . . . ?
N17 C17 C18 C18A 177.0(3) . . . . ?
C17 C18 C18A C14A 3.1(5) . . . . ?
C17 C18 C18A C1 -172.0(3) . . . . ?
C15 C14A C18A C18 0.6(4) . . . . ?
C14 C14A C18A C18 -175.6(3) . . . . ?
C15 C14A C18A C1 175.4(3) . . . . ?
C14 C14A C18A C1 -0.7(5) . . . . ?
N1 C1 C18A C18 -131.6(3) . . . . ?
N1 C1 C18A C14A 53.5(4) . . . . ?
N21 C21A C21B O21B -118.9(4) . . . . ?
N34 C21A C21B O21B 8.1(5) . . . . ?
C22A C21A C21B O21B 125.9(3) . . . . ?
N21 C21A C21B O21C 60.3(3) . . . . ?
N34 C21A C21B O21C -172.7(3) . . . . ?
C22A C21A C21B O21C -54.9(4) . . . . ?
N34 C21A N21 C22 120.0(3) . . . . ?
C21B C21A N21 C22 -114.4(3) . . . . ?
C22A C21A N21 C22 8.2(3) . . . . ?
N34 C21A N21 C21 -61.2(4) . . . . ?
C21B C21A N21 C21 64.4(4) . . . . ?
C22A C21A N21 C21 -173.0(3) . . . . ?
C38A C21 N21 C22 -105.6(3) . . . . ?
C38A C21 N21 C21A 75.8(4) . . . . ?
O21B C21B O21C C21C -3.4(6) . . . . ?
C21A C21B O21C C21C 177.4(3) . . . . ?
C21D C21C O21C C21B 88.1(4) . . . . ?
C21A N21 C22 O22 174.8(3) . . . . ?
C21 N21 C22 O22 -3.9(5) . . . . ?
C21A N21 C22 N22 -3.1(3) . . . . ?
C21 N21 C22 N22 178.1(3) . . . . ?
N21 C21A C22A N22 -9.7(3) . . . . ?
N34 C21A C22A N22 -128.6(3) . . . . ?
C21B C21A C22A N22 109.5(3) . . . . ?
N21 C21A C22A N33 109.3(3) . . . . ?
N34 C21A C22A N33 -9.6(3) . . . . ?
C21B C21A C22A N33 -131.5(3) . . . . ?
N21 C21A C22A C22B -133.7(3) . . . . ?
N34 C21A C22A C22B 107.4(3) . . . . ?
C21B C21A C22A C22B -14.5(4) . . . . ?
N22 C22A C22B O22B -179.3(3) . . . . ?
N33 C22A C22B O22B 49.1(4) . . . . ?
C21A C22A C22B O22B -62.6(4) . . . . ?
N22 C22A C22B O22C 0.4(4) . . . . ?
N33 C22A C22B O22C -131.3(3) . . . . ?
C21A C22A C22B O22C 117.1(3) . . . . ?
O22 C22 N22 C22A 177.8(3) . . . . ?
N21 C22 N22 C22A -4.2(3) . . . . ?
O22 C22 N22 C23 8.5(5) . . . . ?
N21 C22 N22 C23 -173.5(2) . . . . ?
N33 C22A N22 C22 -100.1(3) . . . . ?
C22B C22A N22 C22 130.8(3) . . . . ?
C21A C22A N22 C22 8.7(3) . . . . ?
N33 C22A N22 C23 68.5(4) . . . . ?
C22B C22A N22 C23 -60.6(4) . . . . ?
C21A C22A N22 C23 177.4(3) . . . . ?
O22B C22B O22C C22C 2.5(7) . . . . ?
C22A C22B O22C C22C -177.2(5) . . . . ?
C22D C22C O22C C22B -90.5(8) . . . . ?
C22 N22 C23 N23 96.9(3) . . . . ?
C22A N22 C23 N23 -70.8(4) . . . . ?
N32 C23A C23B O23B 8.4(4) . . . . ?
N23 C23A C23B O23B -121.0(4) . . . . ?
C24A C23A C23B O23B 123.9(4) . . . . ?
N32 C23A C23B O23C -171.2(2) . . . . ?
N23 C23A C23B O23C 59.4(3) . . . . ?
C24A C23A C23B O23C -55.7(3) . . . . ?
N22 C23 N23 C24 -110.4(3) . . . . ?
N22 C23 N23 C23A 89.7(3) . . . . ?
N32 C23A N23 C24 112.1(3) . . . . ?
C23B C23A N23 C24 -120.3(3) . . . . ?
C24A C23A N23 C24 2.0(3) . . . . ?
N32 C23A N23 C23 -86.7(4) . . . . ?
C23B C23A N23 C23 41.0(4) . . . . ?
C24A C23A N23 C23 163.3(3) . . . . ?
O23B C23B O23C C23C -3.9(5) . . . . ?
C23A C23B O23C C23C 175.7(3) . . . . ?
C23D C23C O23C C23B -152.3(3) . . . . ?
C23 N23 C24 O24 18.3(5) . . . . ?
C23A N23 C24 O24 -179.4(3) . . . . ?
C23 N23 C24 N24 -160.7(3) . . . . ?
C23A N23 C24 N24 1.6(3) . . . . ?
N32 C23A C24A N24 -123.5(3) . . . . ?
N23 C23A C24A N24 -4.6(3) . . . . ?
C23B C23A C24A N24 116.1(3) . . . . ?
N32 C23A C24A N31 -4.0(3) . . . . ?
N23 C23A C24A N31 114.8(3) . . . . ?
C23B C23A C24A N31 -124.5(3) . . . . ?
N32 C23A C24A C24B 115.2(3) . . . . ?
N23 C23A C24A C24B -125.9(3) . . . . ?
C23B C23A C24A C24B -5.2(4) . . . . ?
N24 C24A C24B O24B 3.1(5) . . . . ?
N31 C24A C24B O24B -124.2(4) . . . . ?
C23A C24A C24B O24B 120.7(4) . . . . ?
N24 C24A C24B O24C -178.6(3) . . . . ?
N31 C24A C24B O24C 54.1(4) . . . . ?
C23A C24A C24B O24C -61.0(4) . . . . ?
O24 C24 N24 C24A 176.0(3) . . . . ?
N23 C24 N24 C24A -5.0(4) . . . . ?
O24 C24 N24 C25 15.4(5) . . . . ?
N23 C24 N24 C25 -165.6(3) . . . . ?
N31 C24A N24 C24 -104.9(3) . . . . ?
C24B C24A N24 C24 130.4(3) . . . . ?
C23A C24A N24 C24 6.1(3) . . . . ?
N31 C24A N24 C25 55.7(4) . . . . ?
C24B C24A N24 C25 -69.0(4) . . . . ?
C23A C24A N24 C25 166.7(3) . . . . ?
O24B C24B O24C C24C 0.7(5) . . . . ?
C24A C24B O24C C24C -177.4(3) . . . . ?
C24D C24C O24C C24B 175.2(4) . . . . ?
C24 N24 C25 C25A 84.6(4) . . . . ?
C24A N24 C25 C25A -74.1(4) . . . . ?
N24 C25 C25A C26 -123.9(3) . . . . ?
N24 C25 C25A C29A 57.8(4) . . . . ?
C29A C25A C26 C27 0.0(5) . . . . ?
C25 C25A C26 C27 -178.3(3) . . . . ?
C25A C26 C27 C28 -1.4(5) . . . . ?
C26 C27 C28 C29 1.2(5) . . . . ?
C26 C27 C28 N28 -178.3(3) . . . . ?
O28A C28A C28B C28C 44.7(6) . . . . ?
N28 C28A C28B C28C -141.3(4) . . . . ?
C28H C28A C28B C28C -84.3(15) . . . . ?
O28A C28A C28B C28G -136.4(4) . . . . ?
N28 C28A C28B C28G 37.6(6) . . . . ?
C28H C28A C28B C28G 94.6(15) . . . . ?
C28G C28B C28C C28D 0.0 . . . . ?
C28A C28B C28C C28D 178.9(5) . . . . ?
C28B C28C C28D C28E 0.0 . . . . ?
C28C C28D C28E C28F 0.0 . . . . ?
C28D C28E C28F C28G 0.0 . . . . ?
C28E C28F C28G C28B 0.0 . . . . ?
C28C C28B C28G C28F 0.0 . . . . ?
C28A C28B C28G C28F -178.9(5) . . . . ?
O28A C28A C28H C28I 135.2(8) . . . . ?
N28 C28A C28H C28I -29.5(10) . . . . ?
C28B C28A C28H C28I -160(2) . . . . ?
O28A C28A C28H C28M -47.5(9) . . . . ?
N28 C28A C28H C28M 147.7(6) . . . . ?
C28B C28A C28H C28M 16.8(11) . . . . ?
C28M C28H C28I C28J 0.0 . . . . ?
C28A C28H C28I C28J 177.0(12) . . . . ?
C28H C28I C28J C28K 0.0 . . . . ?
C28I C28J C28K C28L 0.0 . . . . ?
C28J C28K C28L C28M 0.0 . . . . ?
C28K C28L C28M C28H 0.0 . . . . ?
C28I C28H C28M C28L 0.0 . . . . ?
C28A C28H C28M C28L -177.6(10) . . . . ?
O28A C28A N28 C28 7.2(7) . . . . ?
C28B C28A N28 C28 -166.4(4) . . . . ?
C28H C28A N28 C28 173.2(5) . . . . ?
C27 C28 N28 C28A -22.8(6) . . . . ?
C29 C28 N28 C28A 157.7(4) . . . . ?
C27 C28 C29 C29A 0.2(5) . . . . ?
N28 C28 C29 C29A 179.8(3) . . . . ?
C28 C29 C29A C25A -1.6(5) . . . . ?
C28 C29 C29A C30 177.3(3) . . . . ?
C26 C25A C29A C29 1.4(5) . . . . ?
C25 C25A C29A C29 179.7(3) . . . . ?
C26 C25A C29A C30 -177.4(3) . . . . ?
C25 C25A C29A C30 0.9(5) . . . . ?
C29 C29A C30 N31 121.3(3) . . . . ?
C25A C29A C30 N31 -59.9(4) . . . . ?
O31 C31 N31 C24A -178.1(3) . . . . ?
N32 C31 N31 C24A 3.3(4) . . . . ?
O31 C31 N31 C30 -9.3(5) . . . . ?
N32 C31 N31 C30 172.1(3) . . . . ?
N24 C24A N31 C31 112.5(3) . . . . ?
C24B C24A N31 C31 -122.4(3) . . . . ?
C23A C24A N31 C31 0.6(4) . . . . ?
N24 C24A N31 C30 -56.6(4) . . . . ?
C24B C24A N31 C30 68.5(4) . . . . ?
C23A C24A N31 C30 -168.5(3) . . . . ?
C29A C30 N31 C31 -91.3(4) . . . . ?
C29A C30 N31 C24A 76.7(4) . . . . ?
O31 C31 N32 C32 2.4(5) . . . . ?
N31 C31 N32 C32 -179.0(3) . . . . ?
O31 C31 N32 C23A 175.1(3) . . . . ?
N31 C31 N32 C23A -6.3(4) . . . . ?
N33 C32 N32 C31 98.1(4) . . . . ?
N33 C32 N32 C23A -73.6(4) . . . . ?
N23 C23A N32 C31 -103.3(3) . . . . ?
C23B C23A N32 C31 128.8(3) . . . . ?
C24A C23A N32 C31 6.4(3) . . . . ?
N23 C23A N32 C32 69.0(4) . . . . ?
C23B C23A N32 C32 -58.9(4) . . . . ?
C24A C23A N32 C32 178.7(3) . . . . ?
O33 C33 N33 C22A 179.0(4) . . . . ?
N34 C33 N33 C22A -1.5(4) . . . . ?
O33 C33 N33 C32 21.6(6) . . . . ?
N34 C33 N33 C32 -158.9(3) . . . . ?
N22 C22A N33 C33 116.7(3) . . . . ?
C22B C22A N33 C33 -111.7(3) . . . . ?
C21A C22A N33 C33 7.0(3) . . . . ?
N22 C22A N33 C32 -86.7(4) . . . . ?
C22B C22A N33 C32 45.0(4) . . . . ?
C21A C22A N33 C32 163.6(3) . . . . ?
N32 C32 N33 C33 -113.9(4) . . . . ?
N32 C32 N33 C22A 91.1(4) . . . . ?
N34 C34 C34A C35 -131.3(3) . . . . ?
N34 C34 C34A C38A 54.7(4) . . . . ?
O33 C33 N34 C21A 173.8(4) . . . . ?
N33 C33 N34 C21A -5.7(4) . . . . ?
O33 C33 N34 C34 14.3(5) . . . . ?
N33 C33 N34 C34 -165.2(3) . . . . ?
N21 C21A N34 C33 -101.3(3) . . . . ?
C21B C21A N34 C33 133.9(3) . . . . ?
C22A C21A N34 C33 9.8(4) . . . . ?
N21 C21A N34 C34 57.9(4) . . . . ?
C21B C21A N34 C34 -66.9(4) . . . . ?
C22A C21A N34 C34 168.9(3) . . . . ?
C34A C34 N34 C33 86.3(4) . . . . ?
C34A C34 N34 C21A -71.0(4) . . . . ?
C38A C34A C35 C36 2.1(4) . . . . ?
C34 C34A C35 C36 -172.1(3) . . . . ?
C34A C35 C36 C37 -3.2(4) . . . . ?
C34A C35 C36 N36 177.2(3) . . . . ?
O36A C36A C36B C36C -172.8(4) . . . . ?
N36 C36A C36B C36C 13.7(7) . . . . ?
C36H C36A C36B C36C -44(2) . . . . ?
O36A C36A C36B C36G 5.7(7) . . . . ?
N36 C36A C36B C36G -167.8(4) . . . . ?
C36H C36A C36B C36G 135(2) . . . . ?
C36G C36B C36C C36D 0.0 . . . . ?
C36A C36B C36C C36D 178.4(7) . . . . ?
C36B C36C C36D C36E 0.0 . . . . ?
C36C C36D C36E C36F 0.0 . . . . ?
C36D C36E C36F C36G 0.0 . . . . ?
C36E C36F C36G C36B 0.0 . . . . ?
C36C C36B C36G C36F 0.0 . . . . ?
C36A C36B C36G C36F -178.5(7) . . . . ?
O36A C36A C36H C36I 144.0(5) . . . . ?
N36 C36A C36H C36I -43.3(6) . . . . ?
C36B C36A C36H C36I 85(2) . . . . ?
O36A C36A C36H C36M -26.9(10) . . . . ?
N36 C36A C36H C36M 145.8(5) . . . . ?
C36B C36A C36H C36M -86(2) . . . . ?
C36M C36H C36I C36J 0.0 . . . . ?
C36A C36H C36I C36J -170.6(9) . . . . ?
C36H C36I C36J C36K 0.0 . . . . ?
C36I C36J C36K C36L 0.0 . . . . ?
C36J C36K C36L C36M 0.0 . . . . ?
C36K C36L C36M C36H 0.0 . . . . ?
C36I C36H C36M C36L 0.0 . . . . ?
C36A C36H C36M C36L 171.1(9) . . . . ?
O36A C36A N36 C36 3.1(5) . . . . ?
C36B C36A N36 C36 176.2(5) . . . . ?
C36H C36A N36 C36 -169.8(5) . . . . ?
C37 C36 N36 C36A 136.3(3) . . . . ?
C35 C36 N36 C36A -44.0(4) . . . . ?
C35 C36 C37 C38 1.4(4) . . . . ?
N36 C36 C37 C38 -179.0(3) . . . . ?
C36 C37 C38 C38A 1.5(4) . . . . ?
C37 C38 C38A C34A -2.5(4) . . . . ?
C37 C38 C38A C21 174.0(3) . . . . ?
C35 C34A C38A C38 0.7(4) . . . . ?
C34 C34A C38A C38 174.6(3) . . . . ?
C35 C34A C38A C21 -175.7(3) . . . . ?
C34 C34A C38A C21 -1.8(4) . . . . ?
N21 C21 C38A C38 129.7(3) . . . . ?
N21 C21 C38A C34A -53.9(4) . . . . ?
